data_7111621
loop_
_publ_author_name
'Koller, J\"urgen'
'Bergman, Robert G.'

_publ_section_title
;
 Aluminium-catalyzed intramolecular hydroamination of aminoalkenes
;
_journal_issue 25
_journal_name_full 'Chemical Communications'
_journal_page_first 4577
_journal_page_last 4579
_journal_paper_doi 10.1039/c002760j
_journal_volume 46
_journal_year 2010
_chemical_formula_sum 'C39.5 H62.56 Al N4 O0.43'
_chemical_formula_weight 627.33
_chemical_name_systematic
;
?
;
_space_group_IT_number 14
_symmetry_cell_setting monoclinic
_symmetry_space_group_name_Hall '-P 2yn'
_symmetry_space_group_name_H-M 'P 1 21/n 1'
_atom_sites_solution_hydrogens geom
_atom_sites_solution_primary direct
_atom_sites_solution_secondary difmap
_audit_creation_method SHELXL-97
_audit_update_record
;
2010-03-12 # Formatted by publCIF
;
_cell_angle_alpha 90.00
_cell_angle_beta 116.980(3)
_cell_angle_gamma 90.00
_cell_formula_units_Z 16
_cell_length_a 26.378(5)
_cell_length_b 25.722(5)
_cell_length_c 28.451(5)
_cell_measurement_reflns_used 9960
_cell_measurement_temperature 183(2)
_cell_measurement_theta_max 21.56
_cell_measurement_theta_min 2.21
_cell_volume 17203(6)
_computing_cell_refinement 'Bruker APEX2 v.2009.1'
_computing_data_collection 'Bruker APEX2 v.2009.1'
_computing_data_reduction 'Bruker APEX2 v.2009.1'
_computing_molecular_graphics ORTEP-32
_computing_publication_material 'Bruker SHELXTL v6.14'
_computing_structure_refinement SHELXL-97
_computing_structure_solution SHELXS-97
_diffrn_ambient_temperature 183(2)
_diffrn_detector_area_resol_mean 8.366
_diffrn_measured_fraction_theta_full 0.991
_diffrn_measured_fraction_theta_max 0.991
_diffrn_measurement_device_type 'Bruker APEX-II CCD'
_diffrn_measurement_method '\f and \w scans'
_diffrn_radiation_monochromator graphite
_diffrn_radiation_source 'fine-focus sealed tube'
_diffrn_radiation_type MoK\a
_diffrn_radiation_wavelength 0.71073
_diffrn_reflns_av_R_equivalents 0.0916
_diffrn_reflns_av_sigmaI/netI 0.1021
_diffrn_reflns_limit_h_max 31
_diffrn_reflns_limit_h_min -31
_diffrn_reflns_limit_k_max 30
_diffrn_reflns_limit_k_min -30
_diffrn_reflns_limit_l_max 32
_diffrn_reflns_limit_l_min -34
_diffrn_reflns_number 152676
_diffrn_reflns_theta_full 25.46
_diffrn_reflns_theta_max 25.46
_diffrn_reflns_theta_min 0.87
_diffrn_standards_decay_% 1
_diffrn_standards_number 0
_exptl_absorpt_coefficient_mu 0.076
_exptl_absorpt_correction_T_max 0.9850
_exptl_absorpt_correction_T_min 0.9703
_exptl_absorpt_correction_type multi-scan
_exptl_absorpt_process_details SADABS
_exptl_crystal_colour colourless
_exptl_crystal_density_diffrn 0.969
_exptl_crystal_density_meas 0
_exptl_crystal_density_method 'not measured'
_exptl_crystal_description blocks
_exptl_crystal_F_000 5504
_exptl_crystal_size_max 0.40
_exptl_crystal_size_mid 0.40
_exptl_crystal_size_min 0.20
_refine_diff_density_max 0.647
_refine_diff_density_min -0.354
_refine_diff_density_rms 0.051
_refine_ls_extinction_method none
_refine_ls_goodness_of_fit_ref 0.959
_refine_ls_hydrogen_treatment mixed
_refine_ls_matrix_type full
_refine_ls_number_parameters 1963
_refine_ls_number_reflns 31601
_refine_ls_number_restraints 70
_refine_ls_restrained_S_all 0.959
_refine_ls_R_factor_all 0.1690
_refine_ls_R_factor_gt 0.0850
_refine_ls_shift/su_max 0.021
_refine_ls_shift/su_mean 0.001
_refine_ls_structure_factor_coef Fsqd
_refine_ls_weighting_details 'calc w=1/[\s^2^(Fo^2^)+(0.1433P)^2^] where P=(Fo^2^+2Fc^2^)/3'
_refine_ls_weighting_scheme calc
_refine_ls_wR_factor_gt 0.2335
_refine_ls_wR_factor_ref 0.2721
_reflns_number_gt 13682
_reflns_number_total 31601
_reflns_threshold_expression I>2\s(I)
_cod_data_source_file C002760Jsup1.cif
_cod_data_source_block jk-ii-65
_cod_depositor_comments
;
The following automatic conversions were performed:

'_symmetry_cell_setting' value 'Monoclinic' changed to 'monoclinic'
according to /home/saulius/struct/CIF-dictionaries/cif_core.dic
dictionary named 'cif_core.dic' version 2.4.2 from 2011-04-26.

Automatic conversion script
Id: cif_fix_values 1891 2012-01-12 08:04:46Z andrius 
;
_cod_original_cell_volume 17202(6)
_cod_original_sg_symbol_H-M P21/n
_cod_original_formula_sum 'C39.50 H62.56 Al N4 O0.43'
_cod_database_code 7111621

loop_
_symmetry_equiv_pos_as_xyz
'x, y, z'
'-x+1/2, y+1/2, -z+1/2'
'-x, -y, -z'
'x-1/2, -y-1/2, z-1/2'

loop_
_atom_site_label
_atom_site_type_symbol
_atom_site_fract_x
_atom_site_fract_y
_atom_site_fract_z
_atom_site_U_iso_or_equiv
_atom_site_adp_type
_atom_site_occupancy
_atom_site_symmetry_multiplicity
_atom_site_calc_flag
_atom_site_refinement_flags
_atom_site_disorder_assembly
_atom_site_disorder_group
Al1A Al 0.61162(5) 0.75522(4) 0.18711(4) 0.0429(3) Uani 1 1 d . . .
N1A N 0.59697(12) 0.70098(11) 0.22186(11) 0.0451(7) Uani 1 1 d . . .
N2A N 0.57337(12) 0.79859(11) 0.21103(11) 0.0429(7) Uani 1 1 d . . .
N3A N 0.59641(14) 0.75150(12) 0.11975(12) 0.0509(8) Uani 1 1 d . . .
N4A N 0.69329(14) 0.76951(14) 0.22849(13) 0.0531(9) Uani 1 1 d . . .
H4A H 0.7023(14) 0.7973(14) 0.2180(13) 0.042(11) Uiso 1 1 d . . .
C1A C 0.56927(15) 0.71840(14) 0.25084(14) 0.0456(9) Uani 1 1 d . . .
C2A C 0.54984(16) 0.68793(15) 0.27952(16) 0.0556(11) Uani 1 1 d . . .
H2AA H 0.5579 0.6517 0.2833 0.067 Uiso 1 1 calc R . .
C3A C 0.51858(17) 0.71016(17) 0.30280(16) 0.0617(12) Uani 1 1 d . . .
H3AA H 0.5062 0.6891 0.3231 0.074 Uiso 1 1 calc R . .
C4A C 0.50552(16) 0.76226(17) 0.29671(16) 0.0583(11) Uani 1 1 d . . .
H4AA H 0.4840 0.7770 0.3125 0.070 Uiso 1 1 calc R . .
C5A C 0.52381(16) 0.79325(15) 0.26751(15) 0.0525(10) Uani 1 1 d . . .
H5AA H 0.5140 0.8291 0.2630 0.063 Uiso 1 1 calc R . .
C6A C 0.55634(15) 0.77261(14) 0.24468(13) 0.0432(9) Uani 1 1 d . . .
C7A C 0.62044(16) 0.65040(14) 0.22703(16) 0.0502(10) Uani 1 1 d . . .
C8A C 0.64935(16) 0.62500(16) 0.27491(17) 0.0598(11) Uani 1 1 d . . .
H8AA H 0.6510 0.6403 0.3060 0.072 Uiso 1 1 calc R . .
C9A C 0.6760(2) 0.57751(18) 0.27829(19) 0.0716(13) Uani 1 1 d . A .
C10A C 0.67348(19) 0.55584(17) 0.23246(19) 0.0709(13) Uani 1 1 d . . .
H10C H 0.6915 0.5233 0.2345 0.085 Uiso 1 1 calc R . .
C11A C 0.64602(17) 0.57983(15) 0.18471(17) 0.0569(11) Uani 1 1 d . A .
C12A C 0.61912(16) 0.62682(14) 0.18255(16) 0.0535(10) Uani 1 1 d . . .
H12A H 0.5990 0.6435 0.1494 0.064 Uiso 1 1 calc R . .
C13A C 0.7077(3) 0.5484(2) 0.3313(2) 0.105(2) Uani 1 1 d . . .
C14A C 0.7689(3) 0.5429(3) 0.3436(2) 0.168(4) Uani 1 1 d . A .
H14D H 0.7782 0.5683 0.3231 0.252 Uiso 1 1 calc R . .
H14E H 0.7757 0.5077 0.3345 0.252 Uiso 1 1 calc R . .
H14F H 0.7929 0.5490 0.3813 0.252 Uiso 1 1 calc R . .
C15A C 0.6808(3) 0.4905(2) 0.3242(3) 0.154(3) Uani 1 1 d . A .
H15D H 0.6847 0.4725 0.2957 0.231 Uiso 1 1 calc R . .
H15E H 0.6404 0.4931 0.3155 0.231 Uiso 1 1 calc R . .
H15F H 0.7009 0.4711 0.3572 0.231 Uiso 1 1 calc R . .
C16A C 0.7038(8) 0.5760(8) 0.3756(7) 0.140(7) Uani 0.765(7) 1 d P A 1
H16A H 0.7209 0.6106 0.3798 0.210 Uiso 0.765(7) 1 calc PR A 1
H16B H 0.7243 0.5561 0.4082 0.210 Uiso 0.765(7) 1 calc PR A 1
H16C H 0.6638 0.5794 0.3679 0.210 Uiso 0.765(7) 1 calc PR A 1
C16W C 0.6970(18) 0.5705(18) 0.377(2) 0.059(9) Uani 0.235(7) 1 d PU A 2
H16P H 0.7107 0.6064 0.3849 0.089 Uiso 0.235(7) 1 calc PR A 2
H16Q H 0.7175 0.5492 0.4091 0.089 Uiso 0.235(7) 1 calc PR A 2
H16R H 0.6562 0.5696 0.3673 0.089 Uiso 0.235(7) 1 calc PR A 2
C17A C 0.6437(2) 0.55777(17) 0.1339(2) 0.0791(14) Uani 1 1 d . . .
C18A C 0.5786(6) 0.5509(4) 0.0904(6) 0.111(4) Uani 0.765(7) 1 d P A 1
H18A H 0.5598 0.5849 0.0822 0.166 Uiso 0.765(7) 1 calc PR A 1
H18B H 0.5590 0.5277 0.1041 0.166 Uiso 0.765(7) 1 calc PR A 1
H18C H 0.5774 0.5358 0.0582 0.166 Uiso 0.765(7) 1 calc PR A 1
C18W C 0.5883(15) 0.5643(12) 0.0892(15) 0.055(8) Uiso 0.235(7) 1 d P A 2
H18P H 0.5929 0.5729 0.0578 0.082 Uiso 0.235(7) 1 calc PR A 2
H18Q H 0.5679 0.5926 0.0964 0.082 Uiso 0.235(7) 1 calc PR A 2
H18R H 0.5666 0.5320 0.0831 0.082 Uiso 0.235(7) 1 calc PR A 2
C19A C 0.6832(7) 0.5885(5) 0.1191(6) 0.130(6) Uani 0.765(7) 1 d P A 1
H19A H 0.6706 0.6248 0.1126 0.196 Uiso 0.765(7) 1 calc PR A 1
H19B H 0.6827 0.5737 0.0872 0.196 Uiso 0.765(7) 1 calc PR A 1
H19C H 0.7220 0.5869 0.1480 0.196 Uiso 0.765(7) 1 calc PR A 1
C19W C 0.6695(12) 0.6007(12) 0.1100(12) 0.043(6) Uani 0.235(7) 1 d PU A 2
H19P H 0.7099 0.6059 0.1342 0.064 Uiso 0.235(7) 1 calc PR A 2
H19Q H 0.6490 0.6336 0.1056 0.064 Uiso 0.235(7) 1 calc PR A 2
H19R H 0.6654 0.5890 0.0757 0.064 Uiso 0.235(7) 1 calc PR A 2
C20A C 0.6677(2) 0.50148(17) 0.1417(2) 0.0964(17) Uani 1 1 d . A .
H20A H 0.6455 0.4789 0.1532 0.145 Uiso 1 1 calc R . .
H20B H 0.7075 0.5015 0.1686 0.145 Uiso 1 1 calc R . .
H20C H 0.6652 0.4885 0.1084 0.145 Uiso 1 1 calc R . .
C21A C 0.57072(14) 0.85345(13) 0.20506(14) 0.0406(9) Uani 1 1 d . . .
C22A C 0.58856(15) 0.88766(14) 0.24754(14) 0.0488(10) Uani 1 1 d . . .
H22B H 0.6005 0.8744 0.2821 0.059 Uiso 1 1 calc R . .
C23A C 0.58917(16) 0.94158(15) 0.23995(15) 0.0519(10) Uani 1 1 d . A .
C24A C 0.57183(16) 0.95975(15) 0.18864(16) 0.0546(10) Uani 1 1 d . . .
H24A H 0.5723 0.9961 0.1830 0.066 Uiso 1 1 calc R . .
C25A C 0.55385(16) 0.92645(15) 0.14553(15) 0.0481(9) Uani 1 1 d . A .
C26A C 0.55378(14) 0.87360(14) 0.15489(14) 0.0451(9) Uani 1 1 d . . .
H26A H 0.5417 0.8503 0.1259 0.054 Uiso 1 1 calc R . .
C27A C 0.6093(2) 0.97984(18) 0.28544(18) 0.0715(13) Uani 1 1 d . . .
C28A C 0.6255(5) 0.9547(3) 0.3384(3) 0.097(3) Uani 0.765(7) 1 d P A 1
H28G H 0.5933 0.9342 0.3367 0.146 Uiso 0.765(7) 1 calc PR A 1
H28H H 0.6353 0.9816 0.3655 0.146 Uiso 0.765(7) 1 calc PR A 1
H28I H 0.6583 0.9318 0.3474 0.146 Uiso 0.765(7) 1 calc PR A 1
C28W C 0.6670(11) 0.9538(10) 0.3341(9) 0.086(8) Uani 0.235(7) 1 d P A 2
H28M H 0.6989 0.9559 0.3255 0.129 Uiso 0.235(7) 1 calc PR A 2
H28N H 0.6595 0.9173 0.3387 0.129 Uiso 0.235(7) 1 calc PR A 2
H28O H 0.6766 0.9728 0.3669 0.129 Uiso 0.235(7) 1 calc PR A 2
C29A C 0.5626(3) 1.0206(2) 0.2755(2) 0.087(2) Uani 0.765(7) 1 d P A 1
H29G H 0.5299 1.0037 0.2766 0.131 Uiso 0.765(7) 1 calc PR A 1
H29H H 0.5507 1.0365 0.2407 0.131 Uiso 0.765(7) 1 calc PR A 1
H29I H 0.5776 1.0476 0.3027 0.131 Uiso 0.765(7) 1 calc PR A 1
C29W C 0.5700(17) 0.9673(14) 0.3138(15) 0.163(14) Uiso 0.235(7) 1 d P A 2
H29M H 0.5312 0.9796 0.2916 0.245 Uiso 0.235(7) 1 calc PR A 2
H29N H 0.5855 0.9850 0.3481 0.245 Uiso 0.235(7) 1 calc PR A 2
H29O H 0.5694 0.9297 0.3191 0.245 Uiso 0.235(7) 1 calc PR A 2
C30A C 0.6621(4) 1.0108(4) 0.2862(4) 0.110(3) Uani 0.765(7) 1 d P A 1
H30G H 0.6926 0.9863 0.2913 0.166 Uiso 0.765(7) 1 calc PR A 1
H30H H 0.6759 1.0361 0.3150 0.166 Uiso 0.765(7) 1 calc PR A 1
H30I H 0.6501 1.0290 0.2525 0.166 Uiso 0.765(7) 1 calc PR A 1
C30W C 0.6344(17) 1.0229(15) 0.2825(15) 0.131(15) Uiso 0.235(7) 1 d P A 2
H30P H 0.6071 1.0447 0.2541 0.196 Uiso 0.235(7) 1 calc PR A 2
H30Q H 0.6664 1.0144 0.2752 0.196 Uiso 0.235(7) 1 calc PR A 2
H30R H 0.6485 1.0416 0.3161 0.196 Uiso 0.235(7) 1 calc PR A 2
C31A C 0.53646(18) 0.94794(16) 0.09036(16) 0.0593(11) Uani 1 1 d . . .
C32A C 0.4869(4) 0.9859(4) 0.0761(3) 0.091(3) Uani 0.765(7) 1 d P A 1
H32G H 0.4539 0.9673 0.0748 0.136 Uiso 0.765(7) 1 calc PR A 1
H32H H 0.4770 1.0014 0.0415 0.136 Uiso 0.765(7) 1 calc PR A 1
H32I H 0.4982 1.0134 0.1028 0.136 Uiso 0.765(7) 1 calc PR A 1
C32W C 0.4707(9) 0.9217(10) 0.0522(7) 0.085(8) Uani 0.235(7) 1 d P A 2
H32P H 0.4573 0.9037 0.0748 0.127 Uiso 0.235(7) 1 calc PR A 2
H32Q H 0.4732 0.8969 0.0271 0.127 Uiso 0.235(7) 1 calc PR A 2
H32R H 0.4439 0.9495 0.0328 0.127 Uiso 0.235(7) 1 calc PR A 2
C33A C 0.5883(3) 0.9814(3) 0.0923(3) 0.100(3) Uani 0.765(7) 1 d P A 1
H33J H 0.5783 0.9953 0.0571 0.150 Uiso 0.765(7) 1 calc PR A 1
H33K H 0.6221 0.9593 0.1037 0.150 Uiso 0.765(7) 1 calc PR A 1
H33L H 0.5963 1.0103 0.1172 0.150 Uiso 0.765(7) 1 calc PR A 1
C33W C 0.5256(15) 1.0022(9) 0.0826(9) 0.087(10) Uani 0.235(7) 1 d P A 2
H33P H 0.5607 1.0214 0.1038 0.131 Uiso 0.235(7) 1 calc PR A 2
H33Q H 0.4965 1.0119 0.0934 0.131 Uiso 0.235(7) 1 calc PR A 2
H33R H 0.5121 1.0105 0.0452 0.131 Uiso 0.235(7) 1 calc PR A 2
C34A C 0.5234(5) 0.9083(3) 0.0499(3) 0.115(4) Uani 0.765(7) 1 d P A 1
H34G H 0.4916 0.8869 0.0476 0.172 Uiso 0.765(7) 1 calc PR A 1
H34H H 0.5568 0.8862 0.0590 0.172 Uiso 0.765(7) 1 calc PR A 1
H34I H 0.5129 0.9250 0.0158 0.172 Uiso 0.765(7) 1 calc PR A 1
C34W C 0.5775(9) 0.9257(10) 0.0691(9) 0.082(7) Uani 0.235(7) 1 d P A 2
H34P H 0.6156 0.9405 0.0894 0.123 Uiso 0.235(7) 1 calc PR A 2
H34Q H 0.5632 0.9350 0.0318 0.123 Uiso 0.235(7) 1 calc PR A 2
H34R H 0.5795 0.8878 0.0727 0.123 Uiso 0.235(7) 1 calc PR A 2
C35A C 0.5397(2) 0.73779(19) 0.08160(17) 0.0784(14) Uani 1 1 d . . .
H35A H 0.5241 0.7654 0.0551 0.118 Uiso 1 1 calc R . .
H35B H 0.5157 0.7335 0.0994 0.118 Uiso 1 1 calc R . .
H35C H 0.5407 0.7051 0.0643 0.118 Uiso 1 1 calc R . .
C36A C 0.6318(2) 0.76169(18) 0.09328(18) 0.0769(14) Uani 1 1 d . . .
H36A H 0.6129 0.7874 0.0653 0.115 Uiso 1 1 calc R . .
H36B H 0.6372 0.7293 0.0779 0.115 Uiso 1 1 calc R . .
H36C H 0.6688 0.7751 0.1189 0.115 Uiso 1 1 calc R . .
C37A C 0.73022(18) 0.72776(18) 0.2251(2) 0.0786(14) Uani 1 1 d . . .
H37A H 0.7702 0.7375 0.2461 0.118 Uiso 1 1 calc R . .
H37B H 0.7222 0.7229 0.1883 0.118 Uiso 1 1 calc R . .
H37C H 0.7227 0.6953 0.2389 0.118 Uiso 1 1 calc R . .
C38A C 0.70689(18) 0.78012(19) 0.28421(16) 0.0746(13) Uani 1 1 d . . .
H38A H 0.7475 0.7878 0.3044 0.112 Uiso 1 1 calc R . .
H38B H 0.6974 0.7496 0.2993 0.112 Uiso 1 1 calc R . .
H38C H 0.6847 0.8100 0.2858 0.112 Uiso 1 1 calc R . .
Al1B Al 0.85501(5) 0.77655(5) 0.18040(5) 0.0525(3) Uani 1 1 d . . .
N1B N 0.85815(13) 0.80414(12) 0.24069(12) 0.0485(8) Uani 1 1 d . . .
N2B N 0.78704(13) 0.81063(11) 0.14315(12) 0.0485(8) Uani 1 1 d . . .
N3B N 0.86428(15) 0.70893(13) 0.17214(15) 0.0671(10) Uani 1 1 d . . .
N4B N 0.91358(16) 0.81327(16) 0.16859(17) 0.0645(11) Uani 1 1 d . . .
H4B H 0.9100(17) 0.7977(16) 0.1431(16) 0.057(14) Uiso 1 1 d . . .
C1B C 0.81242(15) 0.83778(14) 0.23014(14) 0.0427(9) Uani 1 1 d . . .
C2B C 0.80211(16) 0.86470(15) 0.26702(15) 0.0503(10) Uani 1 1 d . . .
H2BA H 0.8291 0.8632 0.3032 0.060 Uiso 1 1 calc R . .
C3B C 0.75290(17) 0.89386(14) 0.25188(16) 0.0526(10) Uani 1 1 d . . .
H3BA H 0.7465 0.9125 0.2776 0.063 Uiso 1 1 calc R . .
C4B C 0.71332(16) 0.89572(14) 0.19964(16) 0.0509(10) Uani 1 1 d . . .
H4BA H 0.6792 0.9150 0.1894 0.061 Uiso 1 1 calc R . .
C5B C 0.72291(16) 0.86960(14) 0.16186(15) 0.0469(9) Uani 1 1 d . . .
H5BA H 0.6954 0.8712 0.1259 0.056 Uiso 1 1 calc R . .
C6B C 0.77256(16) 0.84095(13) 0.17630(14) 0.0444(9) Uani 1 1 d . . .
C7B C 0.90150(16) 0.79643(15) 0.29374(15) 0.0493(10) Uani 1 1 d . . .
C8B C 0.93304(17) 0.83701(16) 0.32524(16) 0.0563(10) Uani 1 1 d . . .
H8BA H 0.9255 0.8716 0.3121 0.068 Uiso 1 1 calc R . .
C9B C 0.97579(17) 0.82759(17) 0.37609(17) 0.0606(11) Uani 1 1 d . B .
C10B C 0.9864(2) 0.7760(2) 0.39317(19) 0.0735(13) Uani 1 1 d . . .
H10B H 1.0156 0.7691 0.4277 0.088 Uiso 1 1 calc R . .
C11B C 0.9570(2) 0.73539(19) 0.3628(2) 0.0729(13) Uani 1 1 d . . .
C12B C 0.91386(19) 0.74609(16) 0.31246(17) 0.0602(11) Uani 1 1 d . . .
H12C H 0.8925 0.7182 0.2906 0.072 Uiso 1 1 calc R . .
C13B C 1.0121(2) 0.8732(2) 0.4089(2) 0.0841(15) Uani 1 1 d . . .
C14B C 1.0511(3) 0.8899(3) 0.3841(2) 0.121(2) Uani 1 1 d . B 1
H14G H 1.0277 0.9005 0.3474 0.181 Uiso 1 1 calc R B 1
H14H H 1.0754 0.8606 0.3851 0.181 Uiso 1 1 calc R B 1
H14I H 1.0750 0.9191 0.4041 0.181 Uiso 1 1 calc R B 1
C15B C 1.0502(3) 0.8578(3) 0.4666(2) 0.124(2) Uani 1 1 d . B .
H15A H 1.0264 0.8473 0.4832 0.187 Uiso 1 1 calc R . .
H15B H 1.0739 0.8875 0.4856 0.187 Uiso 1 1 calc R . .
H15C H 1.0747 0.8286 0.4676 0.187 Uiso 1 1 calc R . .
C16B C 0.9742(3) 0.9174(2) 0.4090(3) 0.098(3) Uani 0.795(7) 1 d P B 1
H16G H 0.9501 0.9056 0.4249 0.147 Uiso 0.795(7) 1 calc PR B 1
H16H H 0.9502 0.9287 0.3727 0.147 Uiso 0.795(7) 1 calc PR B 1
H16I H 0.9978 0.9465 0.4295 0.147 Uiso 0.795(7) 1 calc PR B 1
C16X C 0.995(3) 0.933(2) 0.378(2) 0.24(3) Uani 0.205(7) 1 d PU B 2
H16M H 0.9620 0.9471 0.3806 0.361 Uiso 0.205(7) 1 calc PR B 2
H16N H 0.9868 0.9291 0.3413 0.361 Uiso 0.205(7) 1 calc PR B 2
H16O H 1.0276 0.9566 0.3959 0.361 Uiso 0.205(7) 1 calc PR B 2
C17B C 0.9696(3) 0.6785(2) 0.3821(2) 0.108(2) Uani 1 1 d . . .
C18B C 0.9212(6) 0.6559(5) 0.3842(9) 0.239(9) Uani 0.795(7) 1 d P B 1
H18G H 0.8886 0.6570 0.3491 0.359 Uiso 0.795(7) 1 calc PR B 1
H18H H 0.9123 0.6754 0.4091 0.359 Uiso 0.795(7) 1 calc PR B 1
H18I H 0.9296 0.6197 0.3959 0.359 Uiso 0.795(7) 1 calc PR B 1
C18X C 0.958(2) 0.6707(17) 0.4316(17) 0.144(16) Uani 0.205(7) 1 d PU B 2
H18M H 0.9815 0.6955 0.4592 0.217 Uiso 0.205(7) 1 calc PR B 2
H18N H 0.9688 0.6351 0.4450 0.217 Uiso 0.205(7) 1 calc PR B 2
H18O H 0.9181 0.6765 0.4214 0.217 Uiso 0.205(7) 1 calc PR B 2
C19B C 0.9911(7) 0.6500(4) 0.3476(5) 0.192(7) Uani 0.795(7) 1 d P B 1
H19D H 0.9605 0.6480 0.3114 0.287 Uiso 0.795(7) 1 calc PR B 1
H19E H 1.0030 0.6148 0.3613 0.287 Uiso 0.795(7) 1 calc PR B 1
H19F H 1.0235 0.6689 0.3479 0.287 Uiso 0.795(7) 1 calc PR B 1
C19X C 0.9284(14) 0.6376(11) 0.3348(11) 0.089(9) Uiso 0.205(7) 1 d P B 2
H19M H 0.8909 0.6355 0.3341 0.134 Uiso 0.205(7) 1 calc PR B 2
H19N H 0.9459 0.6031 0.3417 0.134 Uiso 0.205(7) 1 calc PR B 2
H19O H 0.9240 0.6503 0.3006 0.134 Uiso 0.205(7) 1 calc PR B 2
C20B C 1.0222(6) 0.6766(4) 0.4388(4) 0.177(6) Uani 0.795(7) 1 d P B 1
H20G H 1.0295 0.6405 0.4511 0.266 Uiso 0.795(7) 1 calc PR B 1
H20H H 1.0138 0.6973 0.4633 0.266 Uiso 0.795(7) 1 calc PR B 1
H20I H 1.0558 0.6907 0.4371 0.266 Uiso 0.795(7) 1 calc PR B 1
C20X C 1.0218(17) 0.6666(15) 0.401(2) 0.121(13) Uani 0.205(7) 1 d PU B 2
H20M H 1.0443 0.6917 0.4290 0.182 Uiso 0.205(7) 1 calc PR B 2
H20N H 1.0339 0.6673 0.3736 0.182 Uiso 0.205(7) 1 calc PR B 2
H20O H 1.0275 0.6316 0.4168 0.182 Uiso 0.205(7) 1 calc PR B 2
C21B C 0.75815(16) 0.81541(15) 0.08701(15) 0.0479(9) Uani 1 1 d . . .
C22B C 0.74162(15) 0.86213(16) 0.06189(15) 0.0487(10) Uani 1 1 d . . .
H22B H 0.7477 0.8927 0.0825 0.058 Uiso 1 1 calc R . .
C23B C 0.71625(16) 0.86669(16) 0.00732(15) 0.0542(10) Uani 1 1 d . B .
C24B C 0.70988(17) 0.8205(2) -0.02109(16) 0.0650(12) Uani 1 1 d . . .
H24C H 0.6932 0.8223 -0.0585 0.078 Uiso 1 1 calc R . .
C25B C 0.72684(18) 0.77255(18) 0.00298(17) 0.0585(11) Uani 1 1 d . B .
C26B C 0.75079(17) 0.77060(16) 0.05666(17) 0.0562(10) Uani 1 1 d . . .
H26C H 0.7628 0.7380 0.0739 0.067 Uiso 1 1 calc R . .
C27B C 0.69848(17) 0.92021(17) -0.01860(15) 0.0609(11) Uani 1 1 d . . .
C28B C 0.75107(19) 0.95597(18) 0.00168(17) 0.0753(13) Uani 1 1 d . B .
H28A H 0.7793 0.9412 -0.0080 0.113 Uiso 1 1 calc R . .
H28B H 0.7676 0.9589 0.0401 0.113 Uiso 1 1 calc R . .
H28C H 0.7397 0.9905 -0.0142 0.113 Uiso 1 1 calc R . .
C29B C 0.6545(2) 0.9444(2) -0.0030(2) 0.0949(17) Uani 1 1 d . B .
H29D H 0.6708 0.9461 0.0355 0.142 Uiso 1 1 calc R . .
H29E H 0.6201 0.9228 -0.0169 0.142 Uiso 1 1 calc R . .
H29F H 0.6448 0.9795 -0.0177 0.142 Uiso 1 1 calc R . .
C30B C 0.6748(5) 0.9148(4) -0.0789(4) 0.108(4) Uani 0.795(7) 1 d P B 1
H30D H 0.7041 0.8996 -0.0870 0.162 Uiso 0.795(7) 1 calc PR B 1
H30E H 0.6642 0.9491 -0.0954 0.162 Uiso 0.795(7) 1 calc PR B 1
H30F H 0.6413 0.8922 -0.0926 0.162 Uiso 0.795(7) 1 calc PR B 1
C30X C 0.6686(14) 0.9317(11) -0.0792(14) 0.038(7) Uani 0.205(7) 1 d PU B 2
H30M H 0.6345 0.9527 -0.0881 0.057 Uiso 0.205(7) 1 calc PR B 2
H30N H 0.6579 0.8989 -0.0987 0.057 Uiso 0.205(7) 1 calc PR B 2
H30O H 0.6948 0.9508 -0.0887 0.057 Uiso 0.205(7) 1 calc PR B 2
C31B C 0.7204(2) 0.7222(2) -0.0286(2) 0.0821(15) Uani 1 1 d . . .
C32B C 0.6665(5) 0.7268(4) -0.0830(4) 0.143(4) Uiso 0.795(7) 1 d P B 1
H32J H 0.6718 0.7552 -0.1033 0.214 Uiso 0.795(7) 1 calc PR B 1
H32K H 0.6332 0.7340 -0.0774 0.214 Uiso 0.795(7) 1 calc PR B 1
H32L H 0.6608 0.6941 -0.1024 0.214 Uiso 0.795(7) 1 calc PR B 1
C32X C 0.7038(8) 0.7286(6) -0.0842(6) 0.039(5) Uani 0.205(7) 1 d PU B 2
H32M H 0.7380 0.7307 -0.0895 0.058 Uiso 0.205(7) 1 calc PR B 2
H32N H 0.6816 0.7607 -0.0969 0.058 Uiso 0.205(7) 1 calc PR B 2
H32O H 0.6807 0.6989 -0.1037 0.058 Uiso 0.205(7) 1 calc PR B 2
C33B C 0.7093(5) 0.6742(3) -0.0029(4) 0.136(4) Uani 0.795(7) 1 d P B 1
H33G H 0.7064 0.6434 -0.0244 0.204 Uiso 0.795(7) 1 calc PR B 1
H33H H 0.6737 0.6787 -0.0005 0.204 Uiso 0.795(7) 1 calc PR B 1
H33I H 0.7408 0.6695 0.0325 0.204 Uiso 0.795(7) 1 calc PR B 1
C33X C 0.6819(12) 0.6889(12) -0.0166(12) 0.072(9) Uani 0.205(7) 1 d PU B 2
H33M H 0.7025 0.6754 0.0194 0.109 Uiso 0.205(7) 1 calc PR B 2
H33N H 0.6686 0.6598 -0.0415 0.109 Uiso 0.205(7) 1 calc PR B 2
H33O H 0.6492 0.7095 -0.0198 0.109 Uiso 0.205(7) 1 calc PR B 2
C34B C 0.7775(4) 0.7057(4) -0.0228(6) 0.254(9) Uani 0.795(7) 1 d P B 1
H34J H 0.7922 0.7323 -0.0381 0.381 Uiso 0.795(7) 1 calc PR B 1
H34K H 0.7737 0.6726 -0.0412 0.381 Uiso 0.795(7) 1 calc PR B 1
H34L H 0.8039 0.7014 0.0147 0.381 Uiso 0.795(7) 1 calc PR B 1
C35B C 0.8215(3) 0.6729(2) 0.1689(4) 0.088(2) Uani 0.795(7) 1 d P B 1
H35D H 0.8323 0.6377 0.1636 0.132 Uiso 0.795(7) 1 calc PR B 1
H35E H 0.7850 0.6822 0.1393 0.132 Uiso 0.795(7) 1 calc PR B 1
H35F H 0.8180 0.6740 0.2018 0.132 Uiso 0.795(7) 1 calc PR B 1
C35X C 0.8446(12) 0.6618(11) 0.2020(11) 0.070(8) Uiso 0.205(7) 1 d P B 2
H35P H 0.8538 0.6276 0.1925 0.105 Uiso 0.205(7) 1 calc PR B 2
H35Q H 0.8036 0.6640 0.1905 0.105 Uiso 0.205(7) 1 calc PR B 2
H35R H 0.8651 0.6663 0.2404 0.105 Uiso 0.205(7) 1 calc PR B 2
C36B C 0.9084(2) 0.68199(19) 0.1666(2) 0.1005(18) Uani 1 1 d . B .
H36D H 0.8997 0.6448 0.1621 0.151 Uiso 1 1 calc R . .
H36E H 0.9446 0.6875 0.1982 0.151 Uiso 1 1 calc R . .
H36F H 0.9114 0.6952 0.1356 0.151 Uiso 1 1 calc R . .
C37B C 0.9708(2) 0.8080(2) 0.2137(2) 0.1024(18) Uani 1 1 d . B .
H37G H 0.9985 0.8268 0.2060 0.154 Uiso 1 1 calc R . .
H37H H 0.9813 0.7712 0.2195 0.154 Uiso 1 1 calc R . .
H37I H 0.9706 0.8226 0.2454 0.154 Uiso 1 1 calc R . .
C38B C 0.9001(2) 0.86876(18) 0.1562(2) 0.0849(15) Uani 1 1 d . B .
H38G H 0.9304 0.8853 0.1506 0.127 Uiso 1 1 calc R . .
H38H H 0.8971 0.8858 0.1856 0.127 Uiso 1 1 calc R . .
H38I H 0.8639 0.8720 0.1241 0.127 Uiso 1 1 calc R . .
Al1C Al 0.59315(5) 0.69759(5) 0.63194(5) 0.0576(3) Uani 1 1 d . E .
Al1D Al 0.84606(7) 0.80734(6) 0.67603(6) 0.0516(5) Uani 0.762(2) 1 d P C 1
Al1Z Al 0.8431(2) 0.7491(3) 0.6367(2) 0.0664(19) Uani 0.238(2) 1 d P C 2
N1C N 0.52649(13) 0.73320(12) 0.61553(12) 0.0500(8) Uani 1 1 d . . .
N1D N 0.79375(15) 0.79871(13) 0.60309(13) 0.0604(9) Uani 1 1 d . . .
N2C N 0.55032(13) 0.64506(12) 0.58815(12) 0.0517(8) Uani 1 1 d . . .
N2D N 0.82032(14) 0.74669(12) 0.68871(12) 0.0551(9) Uani 1 1 d . . .
N3C N 0.64429(16) 0.68635(18) 0.69786(15) 0.0864(13) Uani 1 1 d . . .
N3D N 0.8507(2) 0.86512(17) 0.71137(17) 0.0673(13) Uani 0.762(2) 1 d P C 1
N3Z N 0.9245(17) 0.7785(15) 0.6801(17) 0.096(15) Uani 0.238(2) 1 d PU C 2
N4C N 0.63066(15) 0.73519(15) 0.59570(15) 0.0721(11) Uani 1 1 d . . .
H4C H 0.6613 0.7155 0.5981 0.087 Uiso 1 1 calc R D 3
N4D N 0.9191(3) 0.7959(4) 0.6760(3) 0.0528(19) Uani 0.762(5) 1 d P C 1
H4D H 0.9451 0.7923 0.7114 0.063 Uiso 0.762(5) 1 calc PR C 1
N4Z N 0.8566(6) 0.6904(6) 0.6134(6) 0.074(5) Uani 0.238(5) 1 d P C 2
C36Z C 0.9399(11) 0.797(2) 0.6334(10) 0.19(2) Uani 0.238(2) 1 d P C 2
H36P H 0.9764 0.8156 0.6489 0.288 Uiso 0.238(2) 1 calc PR C 2
H36Q H 0.9100 0.8207 0.6093 0.288 Uiso 0.238(2) 1 calc PR C 2
H36R H 0.9424 0.7669 0.6138 0.288 Uiso 0.238(2) 1 calc PR C 2
C1C C 0.47837(15) 0.70492(13) 0.58026(13) 0.0400(8) Uani 1 1 d . . .
C1D C 0.7706(2) 0.75028(18) 0.59665(18) 0.0433(12) Uani 0.762(2) 1 d P C 1
C1Z C 0.7522(7) 0.8099(6) 0.6125(6) 0.048(4) Uani 0.238(2) 1 d P C 2
C2C C 0.42190(16) 0.71820(14) 0.56280(14) 0.0453(9) Uani 1 1 d . . .
H2CA H 0.4125 0.7508 0.5724 0.054 Uiso 1 1 calc R . .
C2D C 0.7308(2) 0.7316(2) 0.54801(19) 0.0526(13) Uani 0.762(2) 1 d P C 1
H2DA H 0.7193 0.7527 0.5175 0.063 Uiso 0.762(2) 1 calc PR C 1
C2Z C 0.7038(7) 0.8387(7) 0.5873(7) 0.064(5) Uani 0.238(2) 1 d P C 2
H2ZA H 0.6945 0.8539 0.5539 0.077 Uiso 0.238(2) 1 calc PR C 2
C3C C 0.37913(15) 0.68459(15) 0.53157(14) 0.0462(9) Uani 1 1 d . . .
H3CA H 0.3405 0.6940 0.5203 0.055 Uiso 1 1 calc R . .
C3D C 0.7077(2) 0.6827(2) 0.5438(2) 0.0530(14) Uani 0.762(2) 1 d P C 1
H3DA H 0.6822 0.6696 0.5100 0.064 Uiso 0.762(2) 1 calc PR C 1
C3Z C 0.6696(9) 0.8455(7) 0.6101(8) 0.076(6) Uani 0.238(2) 1 d PU C 2
H3ZA H 0.6327 0.8591 0.5888 0.092 Uiso 0.238(2) 1 calc PR C 2
C4C C 0.39188(16) 0.63760(15) 0.51666(15) 0.0512(10) Uani 1 1 d . . .
H4CA H 0.3623 0.6146 0.4951 0.061 Uiso 1 1 calc R . .
C4D C 0.7214(2) 0.6523(2) 0.5882(2) 0.0553(14) Uani 0.762(2) 1 d P C 1
H4DA H 0.7047 0.6189 0.5851 0.066 Uiso 0.762(2) 1 calc PR C 1
C4Z C 0.6838(8) 0.8344(6) 0.6614(7) 0.061(5) Uani 0.238(2) 1 d P C 2
H4ZA H 0.6622 0.8473 0.6780 0.073 Uiso 0.238(2) 1 calc PR C 2
C5C C 0.44809(17) 0.62407(15) 0.53333(15) 0.0532(10) Uani 1 1 d . . .
H5CA H 0.4566 0.5918 0.5223 0.064 Uiso 1 1 calc R . .
C5D C 0.7595(2) 0.67101(19) 0.63714(19) 0.0506(13) Uani 0.762(2) 1 d P C 1
H5DA H 0.7685 0.6502 0.6675 0.061 Uiso 0.762(2) 1 calc PR C 1
C5Z C 0.7327(7) 0.8023(6) 0.6890(6) 0.054(4) Uani 0.238(2) 1 d P C 2
H5ZA H 0.7427 0.7908 0.7239 0.065 Uiso 0.238(2) 1 calc PR C 2
C6C C 0.49228(15) 0.65610(14) 0.56558(15) 0.0445(9) Uani 1 1 d . . .
C6D C 0.7850(2) 0.71958(18) 0.64306(19) 0.0459(12) Uani 0.762(2) 1 d P C 1
C6Z C 0.7659(6) 0.7879(6) 0.6633(6) 0.049(4) Uani 0.238(2) 1 d P C 2
C7C C 0.52385(15) 0.78611(15) 0.62706(16) 0.0486(10) Uani 1 1 d . . .
C7D C 0.79557(17) 0.82886(19) 0.56196(18) 0.0669(12) Uani 1 1 d . C .
C8C C 0.49218(17) 0.82299(15) 0.58864(16) 0.0532(10) Uani 1 1 d . . .
H8CA H 0.4690 0.8118 0.5535 0.064 Uiso 1 1 calc R . .
C8D C 0.81007(18) 0.8070(2) 0.52554(17) 0.0739(13) Uani 1 1 d . . .
H8DA H 0.8134 0.7703 0.5243 0.089 Uiso 1 1 calc R C .
C9C C 0.49373(18) 0.87531(15) 0.60055(16) 0.0573(11) Uani 1 1 d . E .
C9D C 0.8202(2) 0.8389(3) 0.48970(19) 0.0890(16) Uani 1 1 d . C .
C10C C 0.5291(2) 0.89047(18) 0.65236(19) 0.0679(12) Uani 1 1 d . . .
H10A H 0.5308 0.9262 0.6613 0.082 Uiso 1 1 calc R . .
C10D C 0.8130(3) 0.8917(3) 0.4933(3) 0.113(2) Uani 1 1 d . . .
H10D H 0.8196 0.9134 0.4696 0.135 Uiso 1 1 calc R C .
C11C C 0.56172(18) 0.85532(19) 0.69111(17) 0.0634(12) Uani 1 1 d . E .
C11D C 0.7971(3) 0.9159(3) 0.5279(3) 0.112(2) Uani 1 1 d . C .
C12C C 0.55790(16) 0.80367(17) 0.67820(16) 0.0552(10) Uani 1 1 d . . .
H12B H 0.5791 0.7791 0.7049 0.066 Uiso 1 1 calc R . .
C12D C 0.7888(2) 0.8825(2) 0.5626(2) 0.0927(17) Uani 1 1 d . . .
H12D H 0.7782 0.8970 0.5875 0.111 Uiso 1 1 calc R C .
C13C C 0.4585(2) 0.91446(17) 0.55748(19) 0.0777(14) Uani 1 1 d . . .
C13D C 0.8417(3) 0.8143(4) 0.4546(2) 0.123(3) Uani 1 1 d . C 1
C14C C 0.4563(6) 0.9666(3) 0.5759(4) 0.212(8) Uani 0.814(5) 1 d P E 1
H14J H 0.4331 0.9887 0.5457 0.318 Uiso 0.814(5) 1 calc PR E 1
H14K H 0.4949 0.9807 0.5941 0.318 Uiso 0.814(5) 1 calc PR E 1
H14L H 0.4394 0.9654 0.6003 0.318 Uiso 0.814(5) 1 calc PR E 1
C14D C 0.9036(5) 0.8030(4) 0.4853(4) 0.166(4) Uiso 0.762(5) 1 d P C 1
H14A H 0.9242 0.8353 0.5007 0.249 Uiso 0.762(5) 1 calc PR C 1
H14B H 0.9179 0.7879 0.4620 0.249 Uiso 0.762(5) 1 calc PR C 1
H14C H 0.9096 0.7783 0.5136 0.249 Uiso 0.762(5) 1 calc PR C 1
C14Y C 0.4184(13) 0.9400(13) 0.5763(12) 0.079(9) Uani 0.186(5) 1 d PU E 2
H14M H 0.3916 0.9140 0.5770 0.118 Uiso 0.186(5) 1 calc PR E 2
H14N H 0.3972 0.9681 0.5520 0.118 Uiso 0.186(5) 1 calc PR E 2
H14O H 0.4407 0.9542 0.6117 0.118 Uiso 0.186(5) 1 calc PR E 2
C15C C 0.3958(4) 0.8965(4) 0.5273(4) 0.173(5) Uani 0.814(5) 1 d P E 1
H15J H 0.3740 0.9220 0.5000 0.259 Uiso 0.814(5) 1 calc PR E 1
H15K H 0.3795 0.8933 0.5520 0.259 Uiso 0.814(5) 1 calc PR E 1
H15L H 0.3942 0.8627 0.5108 0.259 Uiso 0.814(5) 1 calc PR E 1
C15D C 0.8316(4) 0.8452(4) 0.4059(3) 0.223(5) Uani 1 1 d . . .
H15G H 0.8483 0.8799 0.4164 0.335 Uiso 1 1 calc R C 1
H15H H 0.7906 0.8484 0.3832 0.335 Uiso 1 1 calc R C 1
H15I H 0.8493 0.8274 0.3867 0.335 Uiso 1 1 calc R C 1
C15Y C 0.4303(12) 0.8947(9) 0.5076(9) 0.052(6) Uiso 0.186(5) 1 d P E 2
H15M H 0.3993 0.8721 0.5053 0.078 Uiso 0.186(5) 1 calc PR E 2
H15N H 0.4568 0.8744 0.4994 0.078 Uiso 0.186(5) 1 calc PR E 2
H15O H 0.4146 0.9232 0.4823 0.078 Uiso 0.186(5) 1 calc PR E 2
C16C C 0.4758(6) 0.9151(4) 0.5142(5) 0.186(5) Uani 0.814(5) 1 d P E 1
H16D H 0.4525 0.9404 0.4873 0.279 Uiso 0.814(5) 1 calc PR E 1
H16E H 0.4703 0.8804 0.4983 0.279 Uiso 0.814(5) 1 calc PR E 1
H16F H 0.5160 0.9248 0.5287 0.279 Uiso 0.814(5) 1 calc PR E 1
C16D C 0.8171(5) 0.7601(4) 0.4341(4) 0.208(5) Uani 1 1 d . C 1
H16J H 0.7757 0.7625 0.4135 0.312 Uiso 1 1 calc R C 1
H16K H 0.8266 0.7366 0.4641 0.312 Uiso 1 1 calc R C 1
H16L H 0.8334 0.7465 0.4117 0.312 Uiso 1 1 calc R C 1
C16Y C 0.5136(10) 0.9517(9) 0.5598(10) 0.060(6) Uiso 0.186(5) 1 d P E 2
H16S H 0.5349 0.9320 0.5452 0.090 Uiso 0.186(5) 1 calc PR E 2
H16T H 0.5389 0.9610 0.5965 0.090 Uiso 0.186(5) 1 calc PR E 2
H16U H 0.4983 0.9834 0.5391 0.090 Uiso 0.186(5) 1 calc PR E 2
C17C C 0.6014(2) 0.8731(2) 0.7476(2) 0.0950(18) Uani 1 1 d . . .
C17D C 0.7916(5) 0.9738(3) 0.5299(4) 0.171(4) Uani 1 1 d . . .
C18C C 0.6221(8) 0.8310(4) 0.7852(3) 0.190(8) Uani 0.814(5) 1 d P E 1
H18D H 0.6467 0.8450 0.8203 0.285 Uiso 0.814(5) 1 calc PR E 1
H18E H 0.6437 0.8066 0.7749 0.285 Uiso 0.814(5) 1 calc PR E 1
H18F H 0.5898 0.8129 0.7860 0.285 Uiso 0.814(5) 1 calc PR E 1
C18D C 0.7307(6) 0.9882(4) 0.5083(8) 0.400(14) Uani 1 1 d . C .
H18J H 0.7273 1.0260 0.5108 0.600 Uiso 1 1 calc R . .
H18K H 0.7140 0.9708 0.5286 0.600 Uiso 1 1 calc R . .
H18L H 0.7104 0.9775 0.4713 0.600 Uiso 1 1 calc R . .
C18Y C 0.5629(13) 0.8551(18) 0.7812(10) 0.094(11) Uani 0.186(5) 1 d P E 2
H18S H 0.5226 0.8516 0.7561 0.142 Uiso 0.186(5) 1 calc PR E 2
H18T H 0.5672 0.8819 0.8073 0.142 Uiso 0.186(5) 1 calc PR E 2
H18U H 0.5772 0.8219 0.7992 0.142 Uiso 0.186(5) 1 calc PR E 2
C19C C 0.6556(5) 0.8982(6) 0.7421(4) 0.186(5) Uani 0.814(5) 1 d P E 1
H19G H 0.6838 0.9108 0.7766 0.280 Uiso 0.814(5) 1 calc PR E 1
H19H H 0.6424 0.9272 0.7171 0.280 Uiso 0.814(5) 1 calc PR E 1
H19I H 0.6728 0.8716 0.7292 0.280 Uiso 0.814(5) 1 calc PR E 1
C19D C 0.8212(7) 0.9933(4) 0.5826(5) 0.285(8) Uani 1 1 d . C .
H19J H 0.8158 1.0310 0.5824 0.427 Uiso 1 1 calc R . .
H19K H 0.8619 0.9856 0.5967 0.427 Uiso 1 1 calc R . .
H19L H 0.8062 0.9768 0.6047 0.427 Uiso 1 1 calc R . .
C19Y C 0.6594(15) 0.8507(18) 0.774(2) 0.123(19) Uani 0.186(5) 1 d P E 2
H19S H 0.6819 0.8640 0.7571 0.184 Uiso 0.186(5) 1 calc PR E 2
H19T H 0.6570 0.8127 0.7709 0.184 Uiso 0.186(5) 1 calc PR E 2
H19U H 0.6775 0.8605 0.8113 0.184 Uiso 0.186(5) 1 calc PR E 2
C20C C 0.5767(5) 0.9173(4) 0.7641(3) 0.152(5) Uani 0.814(5) 1 d P E 1
H20D H 0.6030 0.9275 0.8003 0.227 Uiso 0.814(5) 1 calc PR E 1
H20E H 0.5403 0.9067 0.7626 0.227 Uiso 0.814(5) 1 calc PR E 1
H20F H 0.5705 0.9468 0.7404 0.227 Uiso 0.814(5) 1 calc PR E 1
C20D C 0.8169(9) 1.0008(4) 0.5000(7) 0.309(12) Uani 0.762(5) 1 d P C 1
H20J H 0.8127 1.0385 0.5024 0.463 Uiso 0.762(5) 1 calc PR C 1
H20L H 0.7974 0.9901 0.4630 0.463 Uiso 0.762(5) 1 calc PR C 1
H20K H 0.8574 0.9920 0.5148 0.463 Uiso 0.762(5) 1 calc PR C 1
C20Y C 0.6173(17) 0.9239(15) 0.7625(15) 0.097(12) Uiso 0.186(5) 1 d P E 2
H20S H 0.6277 0.9404 0.7370 0.146 Uiso 0.186(5) 1 calc PR E 2
H20T H 0.6501 0.9245 0.7976 0.146 Uiso 0.186(5) 1 calc PR E 2
H20U H 0.5856 0.9428 0.7634 0.146 Uiso 0.186(5) 1 calc PR E 2
C21C C 0.57170(15) 0.60273(14) 0.57037(16) 0.0482(10) Uani 1 1 d . . .
C21D C 0.84373(16) 0.72272(17) 0.73939(15) 0.0540(11) Uani 1 1 d . C .
C22C C 0.55577(16) 0.59474(13) 0.51776(16) 0.0491(10) Uani 1 1 d . . .
H22C H 0.5271 0.6162 0.4923 0.059 Uiso 1 1 calc R . .
C22D C 0.86169(18) 0.67148(17) 0.74872(18) 0.0627(11) Uani 1 1 d . . .
H22D H 0.8578 0.6502 0.7200 0.075 Uiso 1 1 calc R C .
C23C C 0.58081(15) 0.55567(14) 0.50070(15) 0.0472(9) Uani 1 1 d . . .
C23D C 0.88520(18) 0.65066(17) 0.79900(18) 0.0647(12) Uani 1 1 d . C .
C24C C 0.62336(15) 0.52567(14) 0.53907(15) 0.0476(9) Uani 1 1 d . . .
H24B H 0.6413 0.4995 0.5283 0.057 Uiso 1 1 calc R . .
C24D C 0.89163(18) 0.68237(18) 0.83999(17) 0.0659(12) Uani 1 1 d . . .
H24D H 0.9079 0.6684 0.8747 0.079 Uiso 1 1 calc R C .
C25C C 0.64050(15) 0.53260(13) 0.59260(16) 0.0477(9) Uani 1 1 d . E .
C25D C 0.87512(16) 0.73460(17) 0.83264(15) 0.0530(10) Uani 1 1 d . C .
C26C C 0.61425(15) 0.57168(14) 0.60750(15) 0.0483(9) Uani 1 1 d . . .
H26D H 0.6256 0.5773 0.6439 0.058 Uiso 1 1 calc R . .
C26D C 0.85121(16) 0.75426(16) 0.78221(15) 0.0518(10) Uani 1 1 d . . .
H26B H 0.8396 0.7896 0.7763 0.062 Uiso 1 1 calc R C .
C27C C 0.56150(17) 0.54884(15) 0.44162(16) 0.0553(10) Uani 1 1 d . . .
C27D C 0.9044(3) 0.5935(2) 0.8076(2) 0.0938(17) Uani 1 1 d . . .
C28C C 0.5692(2) 0.60073(16) 0.41870(18) 0.0751(13) Uani 1 1 d . . .
H28D H 0.5484 0.6282 0.4266 0.113 Uiso 1 1 calc R . .
H28E H 0.5543 0.5975 0.3804 0.113 Uiso 1 1 calc R . .
H28F H 0.6097 0.6096 0.4345 0.113 Uiso 1 1 calc R . .
C28D C 0.9587(5) 0.5857(4) 0.8054(6) 0.154(4) Uani 0.762(5) 1 d P C 1
H28J H 0.9870 0.6104 0.8292 0.230 Uiso 0.762(5) 1 calc PR C 1
H28K H 0.9529 0.5915 0.7692 0.230 Uiso 0.762(5) 1 calc PR C 1
H28L H 0.9721 0.5501 0.8162 0.230 Uiso 0.762(5) 1 calc PR C 1
C28Z C 0.9666(15) 0.5982(8) 0.8516(9) 0.119(13) Uani 0.238(5) 1 d P C 2
H28P H 0.9664 0.6080 0.8848 0.179 Uiso 0.238(5) 1 calc PR C 2
H28Q H 0.9866 0.6247 0.8417 0.179 Uiso 0.238(5) 1 calc PR C 2
H28R H 0.9859 0.5647 0.8560 0.179 Uiso 0.238(5) 1 calc PR C 2
C29C C 0.49835(18) 0.53316(19) 0.41499(18) 0.0814(14) Uani 1 1 d . . .
H29A H 0.4763 0.5588 0.4235 0.122 Uiso 1 1 calc R . .
H29B H 0.4941 0.4989 0.4278 0.122 Uiso 1 1 calc R . .
H29C H 0.4844 0.5318 0.3767 0.122 Uiso 1 1 calc R . .
C29D C 0.8555(4) 0.5581(3) 0.7699(4) 0.133(4) Uani 0.762(5) 1 d P C 1
H29J H 0.8679 0.5217 0.7761 0.200 Uiso 0.762(5) 1 calc PR C 1
H29K H 0.8453 0.5675 0.7333 0.200 Uiso 0.762(5) 1 calc PR C 1
H29L H 0.8224 0.5627 0.7765 0.200 Uiso 0.762(5) 1 calc PR C 1
C29Z C 0.9036(14) 0.5778(9) 0.7490(11) 0.122(11) Uani 0.238(5) 1 d P C 2
H29P H 0.8924 0.6083 0.7258 0.182 Uiso 0.238(5) 1 calc PR C 2
H29Q H 0.8763 0.5496 0.7321 0.182 Uiso 0.238(5) 1 calc PR C 2
H29R H 0.9416 0.5665 0.7553 0.182 Uiso 0.238(5) 1 calc PR C 2
C30C C 0.59506(19) 0.50726(16) 0.42910(17) 0.0692(12) Uani 1 1 d . . .
H30A H 0.5912 0.4738 0.4437 0.104 Uiso 1 1 calc R . .
H30B H 0.6353 0.5171 0.4449 0.104 Uiso 1 1 calc R . .
H30C H 0.5802 0.5042 0.3908 0.104 Uiso 1 1 calc R . .
C30D C 0.9148(7) 0.5726(3) 0.8646(4) 0.184(6) Uani 0.762(5) 1 d P C 1
H30J H 0.9457 0.5925 0.8922 0.276 Uiso 0.762(5) 1 calc PR C 1
H30K H 0.9252 0.5357 0.8680 0.276 Uiso 0.762(5) 1 calc PR C 1
H30L H 0.8799 0.5769 0.8684 0.276 Uiso 0.762(5) 1 calc PR C 1
C30Z C 0.8582(16) 0.5691(10) 0.8202(11) 0.156(18) Uani 0.238(5) 1 d P C 2
H30S H 0.8630 0.5818 0.8544 0.235 Uiso 0.238(5) 1 calc PR C 2
H30T H 0.8619 0.5311 0.8213 0.235 Uiso 0.238(5) 1 calc PR C 2
H30U H 0.8204 0.5789 0.7927 0.235 Uiso 0.238(5) 1 calc PR C 2
C31C C 0.68769(17) 0.49945(15) 0.63447(16) 0.0567(11) Uani 1 1 d . . .
C31D C 0.8833(2) 0.76899(18) 0.87931(16) 0.0657(12) Uani 1 1 d . . .
C32C C 0.6731(3) 0.44272(19) 0.6241(3) 0.104(3) Uani 0.814(5) 1 d P E 1
H32D H 0.6378 0.4356 0.6264 0.156 Uiso 0.814(5) 1 calc PR E 1
H32E H 0.7041 0.4218 0.6503 0.156 Uiso 0.814(5) 1 calc PR E 1
H32F H 0.6680 0.4338 0.5887 0.156 Uiso 0.814(5) 1 calc PR E 1
C32D C 0.8252(2) 0.7917(2) 0.8694(2) 0.1081(19) Uani 1 1 d . C .
H32A H 0.8088 0.8109 0.8361 0.162 Uiso 1 1 calc R . .
H32B H 0.8303 0.8152 0.8984 0.162 Uiso 1 1 calc R . .
H32C H 0.7995 0.7633 0.8676 0.162 Uiso 1 1 calc R . .
C32Y C 0.715(3) 0.460(3) 0.615(2) 0.24(3) Uiso 0.186(5) 1 d P E 2
H32S H 0.7258 0.4760 0.5893 0.358 Uiso 0.186(5) 1 calc PR E 2
H32T H 0.6887 0.4312 0.5978 0.358 Uiso 0.186(5) 1 calc PR E 2
H32U H 0.7496 0.4462 0.6446 0.358 Uiso 0.186(5) 1 calc PR E 2
C33C C 0.7441(2) 0.5118(3) 0.6323(2) 0.0763(18) Uani 0.814(5) 1 d P E 1
H33D H 0.7532 0.5487 0.6400 0.114 Uiso 0.814(5) 1 calc PR E 1
H33E H 0.7398 0.5038 0.5970 0.114 Uiso 0.814(5) 1 calc PR E 1
H33F H 0.7748 0.4906 0.6585 0.114 Uiso 0.814(5) 1 calc PR E 1
C33D C 0.9085(3) 0.7414(2) 0.93179(19) 0.123(2) Uani 1 1 d . C .
H33A H 0.8845 0.7117 0.9301 0.185 Uiso 1 1 calc R . .
H33B H 0.9107 0.7654 0.9593 0.185 Uiso 1 1 calc R . .
H33C H 0.9468 0.7291 0.9400 0.185 Uiso 1 1 calc R . .
C33Y C 0.731(3) 0.540(2) 0.685(3) 0.24(3) Uiso 0.186(5) 1 d P E 2
H33S H 0.7100 0.5712 0.6849 0.362 Uiso 0.186(5) 1 calc PR E 2
H33T H 0.7639 0.5503 0.6791 0.362 Uiso 0.186(5) 1 calc PR E 2
H33U H 0.7447 0.5220 0.7185 0.362 Uiso 0.186(5) 1 calc PR E 2
C34C C 0.6990(3) 0.5117(3) 0.6905(2) 0.0803(19) Uani 0.814(5) 1 d P E 1
H34A H 0.7079 0.5487 0.6977 0.120 Uiso 0.814(5) 1 calc PR E 1
H34B H 0.7312 0.4908 0.7152 0.120 Uiso 0.814(5) 1 calc PR E 1
H34C H 0.6651 0.5033 0.6949 0.120 Uiso 0.814(5) 1 calc PR E 1
C34D C 0.9219(7) 0.8114(6) 0.8843(5) 0.156(8) Uani 0.762(5) 1 d P C 1
H34D H 0.9072 0.8307 0.8510 0.235 Uiso 0.762(5) 1 calc PR C 1
H34E H 0.9595 0.7973 0.8927 0.235 Uiso 0.762(5) 1 calc PR C 1
H34F H 0.9249 0.8348 0.9126 0.235 Uiso 0.762(5) 1 calc PR C 1
C34Y C 0.6660(18) 0.4788(17) 0.6781(15) 0.133(14) Uiso 0.186(5) 1 d P E 2
H34S H 0.6599 0.5087 0.6962 0.199 Uiso 0.186(5) 1 calc PR E 2
H34T H 0.6951 0.4560 0.7039 0.199 Uiso 0.186(5) 1 calc PR E 2
H34U H 0.6303 0.4595 0.6596 0.199 Uiso 0.186(5) 1 calc PR E 2
C34Z C 0.9207(10) 0.8219(16) 0.8828(15) 0.072(11) Uani 0.238(5) 1 d P C 2
H34V H 0.9268 0.8419 0.9143 0.108 Uiso 0.238(5) 1 calc PR C 2
H34W H 0.8999 0.8432 0.8513 0.108 Uiso 0.238(5) 1 calc PR C 2
H34X H 0.9575 0.8118 0.8850 0.108 Uiso 0.238(5) 1 calc PR C 2
C35C C 0.6271(3) 0.6584(5) 0.7308(3) 0.128(4) Uani 0.814(5) 1 d P E 1
H35I H 0.5948 0.6761 0.7319 0.191 Uiso 0.814(5) 1 calc PR E 1
H35G H 0.6587 0.6565 0.7664 0.191 Uiso 0.814(5) 1 calc PR E 1
H35H H 0.6158 0.6232 0.7168 0.191 Uiso 0.814(5) 1 calc PR E 1
C35D C 0.8002(3) 0.8891(3) 0.7090(3) 0.103(2) Uani 0.762(2) 1 d P C 1
H35J H 0.7981 0.9253 0.6975 0.154 Uiso 0.762(2) 1 calc PR C 1
H35K H 0.8016 0.8881 0.7440 0.154 Uiso 0.762(2) 1 calc PR C 1
H35L H 0.7666 0.8701 0.6838 0.154 Uiso 0.762(2) 1 calc PR C 1
C35Y C 0.6330(12) 0.6926(16) 0.7573(13) 0.093(11) Uani 0.186(5) 1 d P E 2
H35M H 0.6687 0.6855 0.7888 0.140 Uiso 0.186(5) 1 calc PR E 2
H35N H 0.6040 0.6675 0.7552 0.140 Uiso 0.186(5) 1 calc PR E 2
H35O H 0.6201 0.7279 0.7592 0.140 Uiso 0.186(5) 1 calc PR E 2
C35Z C 0.9035(7) 0.8382(11) 0.6866(8) 0.089(8) Uani 0.238(2) 1 d P C 2
H35S H 0.9369 0.8606 0.7048 0.133 Uiso 0.238(2) 1 calc PR C 2
H35T H 0.8822 0.8365 0.7073 0.133 Uiso 0.238(2) 1 calc PR C 2
H35U H 0.8790 0.8527 0.6517 0.133 Uiso 0.238(2) 1 calc PR C 2
C36C C 0.7037(3) 0.7019(4) 0.7266(3) 0.096(2) Uani 0.814(5) 1 d P E 1
H36G H 0.7189 0.6908 0.7635 0.144 Uiso 0.814(5) 1 calc PR E 1
H36H H 0.7066 0.7398 0.7251 0.144 Uiso 0.814(5) 1 calc PR E 1
H36I H 0.7257 0.6855 0.7106 0.144 Uiso 0.814(5) 1 calc PR E 1
C36D C 0.8986(3) 0.8934(3) 0.7486(3) 0.107(3) Uani 0.762(2) 1 d P C 1
H36J H 0.8855 0.9242 0.7602 0.160 Uiso 0.762(2) 1 calc PR C 1
H36K H 0.9225 0.9041 0.7321 0.160 Uiso 0.762(2) 1 calc PR C 1
H36L H 0.9208 0.8712 0.7791 0.160 Uiso 0.762(2) 1 calc PR C 1
C36Y C 0.7081(13) 0.6700(11) 0.7297(12) 0.069(9) Uiso 0.186(5) 1 d P E 2
H36M H 0.7182 0.6680 0.7673 0.103 Uiso 0.186(5) 1 calc PR E 2
H36N H 0.7323 0.6958 0.7244 0.103 Uiso 0.186(5) 1 calc PR E 2
H36O H 0.7139 0.6360 0.7174 0.103 Uiso 0.186(5) 1 calc PR E 2
C37C C 0.6526(3) 0.7904(2) 0.6182(3) 0.123(2) Uani 1 1 d . E 3
H37M H 0.6704 0.8065 0.5980 0.184 Uiso 1 1 calc R E 3
H37N H 0.6807 0.7876 0.6553 0.184 Uiso 1 1 calc R E 3
H37O H 0.6207 0.8119 0.6153 0.184 Uiso 1 1 calc R E 3
C37D C 0.9417(3) 0.8382(3) 0.6565(3) 0.089(2) Uani 0.762(5) 1 d P C 1
H37D H 0.9784 0.8279 0.6587 0.133 Uiso 0.762(5) 1 calc PR C 1
H37E H 0.9467 0.8694 0.6780 0.133 Uiso 0.762(5) 1 calc PR C 1
H37F H 0.9149 0.8458 0.6197 0.133 Uiso 0.762(5) 1 calc PR C 1
C37Z C 0.9086(10) 0.6657(9) 0.6296(9) 0.114(9) Uani 0.238(5) 1 d P C 2
H37J H 0.9030 0.6328 0.6105 0.172 Uiso 0.238(5) 1 calc PR C 2
H37K H 0.9254 0.6587 0.6675 0.172 Uiso 0.238(5) 1 calc PR C 2
H37L H 0.9342 0.6880 0.6221 0.172 Uiso 0.238(5) 1 calc PR C 2
C38C C 0.59071(19) 0.74228(19) 0.53956(18) 0.0537(14) Uani 0.814(5) 1 d P E 3
H38D H 0.6098 0.7608 0.5220 0.080 Uiso 0.814(5) 1 calc PR E 3
H38E H 0.5578 0.7625 0.5364 0.080 Uiso 0.814(5) 1 calc PR E 3
H38F H 0.5779 0.7082 0.5229 0.080 Uiso 0.814(5) 1 calc PR E 3
C38Y C 0.6764(10) 0.6866(9) 0.5915(9) 0.066(7) Uiso 0.186(5) 1 d P E 4
H38M H 0.6976 0.7009 0.5737 0.099 Uiso 0.186(5) 1 calc PR E 4
H38N H 0.6537 0.6569 0.5713 0.099 Uiso 0.186(5) 1 calc PR E 4
H38O H 0.7032 0.6752 0.6270 0.099 Uiso 0.186(5) 1 calc PR E 4
C38D C 0.9209(3) 0.7455(3) 0.6515(3) 0.075(2) Uani 0.762(5) 1 d P C 1
H38J H 0.9584 0.7409 0.6528 0.113 Uiso 0.762(5) 1 calc PR C 1
H38K H 0.8916 0.7452 0.6146 0.113 Uiso 0.762(5) 1 calc PR C 1
H38L H 0.9138 0.7171 0.6707 0.113 Uiso 0.762(5) 1 calc PR C 1
O1 O 0.8662(3) 0.5851(3) 0.5798(4) 0.198(4) Uani 0.781(7) 1 d PD F 1
C39 C 0.8431(6) 0.6298(5) 0.5579(5) 0.205(3) Uani 0.781(7) 1 d PD F 1
H39A H 0.8709 0.6586 0.5718 0.246 Uiso 0.781(7) 1 calc PR F 1
H39B H 0.8097 0.6380 0.5639 0.246 Uiso 0.781(7) 1 calc PR F 1
C40 C 0.8263(6) 0.6205(5) 0.5027(5) 0.205(3) Uani 0.781(7) 1 d PD F 1
H40A H 0.8121 0.6529 0.4829 0.307 Uiso 0.781(7) 1 calc PR F 1
H40B H 0.7962 0.5941 0.4892 0.307 Uiso 0.781(7) 1 calc PR F 1
H40C H 0.8592 0.6082 0.4985 0.307 Uiso 0.781(7) 1 calc PR F 1
C41 C 0.8978(6) 0.5864(5) 0.6355(5) 0.205(3) Uani 0.781(7) 1 d PD F 1
H41A H 0.9306 0.6099 0.6445 0.246 Uiso 0.781(7) 1 calc PR F 1
H41B H 0.8734 0.6024 0.6497 0.246 Uiso 0.781(7) 1 calc PR F 1
C42 C 0.9182(5) 0.5402(5) 0.6617(5) 0.205(3) Uani 0.781(7) 1 d PD F 1
H42A H 0.9396 0.5470 0.6997 0.307 Uiso 0.781(7) 1 calc PR F 1
H42B H 0.9433 0.5239 0.6491 0.307 Uiso 0.781(7) 1 calc PR F 1
H42C H 0.8863 0.5169 0.6552 0.307 Uiso 0.781(7) 1 calc PR F 1
O2 O 0.6328(3) 0.8001(3) 0.4386(2) 0.158(3) Uani 0.945(7) 1 d PD G 1
C43 C 0.6232(5) 0.8517(5) 0.4348(5) 0.205(3) Uani 0.945(7) 1 d PD G 1
H43A H 0.5955 0.8593 0.3979 0.246 Uiso 0.945(7) 1 calc PR G 1
H43B H 0.6592 0.8693 0.4415 0.246 Uiso 0.945(7) 1 calc PR G 1
C44 C 0.6033(8) 0.8741(4) 0.4671(6) 0.329(11) Uani 0.945(7) 1 d PD G 1
H44A H 0.5952 0.9110 0.4581 0.494 Uiso 0.945(7) 1 calc PR G 1
H44B H 0.6321 0.8709 0.5040 0.494 Uiso 0.945(7) 1 calc PR G 1
H44C H 0.5683 0.8565 0.4623 0.494 Uiso 0.945(7) 1 calc PR G 1
C45 C 0.6545(4) 0.7794(5) 0.4049(4) 0.163(4) Uani 0.945(7) 1 d PD G 1
H45A H 0.6902 0.7976 0.4117 0.196 Uiso 0.945(7) 1 calc PR G 1
H45B H 0.6267 0.7858 0.3677 0.196 Uiso 0.945(7) 1 calc PR G 1
C46 C 0.6652(5) 0.7247(4) 0.4129(5) 0.239(7) Uani 0.945(7) 1 d PD G 1
H46A H 0.6801 0.7119 0.3891 0.358 Uiso 0.945(7) 1 calc PR G 1
H46B H 0.6298 0.7065 0.4055 0.358 Uiso 0.945(7) 1 calc PR G 1
H46C H 0.6932 0.7183 0.4495 0.358 Uiso 0.945(7) 1 calc PR G 1

loop_
_atom_site_aniso_label
_atom_site_aniso_U_11
_atom_site_aniso_U_22
_atom_site_aniso_U_33
_atom_site_aniso_U_23
_atom_site_aniso_U_13
_atom_site_aniso_U_12
Al1A 0.0493(7) 0.0385(6) 0.0425(7) 0.0062(5) 0.0223(5) 0.0013(5)
N1A 0.0483(18) 0.0382(18) 0.0511(19) 0.0098(14) 0.0245(16) 0.0044(14)
N2A 0.0556(19) 0.0360(17) 0.0387(17) 0.0083(13) 0.0227(15) 0.0030(14)
N3A 0.059(2) 0.052(2) 0.0408(18) -0.0007(15) 0.0222(17) -0.0043(16)
N4A 0.055(2) 0.051(2) 0.056(2) 0.0087(17) 0.0276(18) -0.0046(18)
C1A 0.039(2) 0.050(2) 0.044(2) 0.0141(18) 0.0164(18) 0.0089(17)
C2A 0.056(3) 0.053(3) 0.068(3) 0.025(2) 0.037(2) 0.015(2)
C3A 0.062(3) 0.070(3) 0.066(3) 0.032(2) 0.040(2) 0.016(2)
C4A 0.053(3) 0.073(3) 0.058(3) 0.017(2) 0.033(2) 0.017(2)
C5A 0.054(2) 0.051(2) 0.053(2) 0.0145(19) 0.025(2) 0.0111(19)
C6A 0.045(2) 0.044(2) 0.037(2) 0.0085(17) 0.0157(18) 0.0050(17)
C7A 0.050(2) 0.036(2) 0.069(3) 0.014(2) 0.031(2) 0.0053(18)
C8A 0.058(3) 0.060(3) 0.064(3) 0.020(2) 0.031(2) 0.021(2)
C9A 0.080(3) 0.072(3) 0.076(3) 0.031(3) 0.047(3) 0.030(3)
C10A 0.080(3) 0.062(3) 0.085(4) 0.024(3) 0.051(3) 0.029(2)
C11A 0.065(3) 0.043(2) 0.071(3) 0.008(2) 0.039(2) 0.005(2)
C12A 0.059(3) 0.042(2) 0.058(3) 0.009(2) 0.025(2) 0.0022(19)
C13A 0.113(5) 0.125(5) 0.085(4) 0.049(4) 0.053(4) 0.071(4)
C14A 0.126(6) 0.269(10) 0.096(5) 0.074(5) 0.040(4) 0.116(6)
C15A 0.244(9) 0.087(5) 0.161(6) 0.081(4) 0.118(6) 0.059(5)
C16A 0.195(14) 0.171(13) 0.075(6) 0.073(7) 0.080(8) 0.111(10)
C16W 0.060(9) 0.061(10) 0.060(10) 0.005(5) 0.030(6) -0.004(5)
C17A 0.120(4) 0.046(3) 0.085(4) 0.000(2) 0.058(3) 0.008(3)
C18A 0.136(10) 0.054(6) 0.100(7) -0.005(5) 0.016(6) 0.001(6)
C19A 0.232(15) 0.064(8) 0.155(11) 0.001(7) 0.140(11) 0.007(8)
C19W 0.049(7) 0.044(8) 0.040(7) -0.003(5) 0.025(5) -0.002(5)
C20A 0.134(5) 0.050(3) 0.104(4) -0.006(3) 0.053(4) 0.017(3)
C21A 0.039(2) 0.039(2) 0.044(2) 0.0040(17) 0.0188(17) 0.0015(16)
C22A 0.054(2) 0.050(3) 0.039(2) 0.0025(18) 0.0176(19) 0.0034(19)
C23A 0.057(3) 0.044(2) 0.054(3) -0.0025(19) 0.023(2) 0.0024(19)
C24A 0.058(3) 0.043(2) 0.068(3) 0.006(2) 0.033(2) 0.0050(19)
C25A 0.053(2) 0.045(2) 0.050(2) 0.0084(19) 0.027(2) 0.0118(19)
C26A 0.044(2) 0.047(2) 0.040(2) 0.0045(17) 0.0146(17) 0.0054(17)
C27A 0.088(4) 0.056(3) 0.066(3) -0.012(2) 0.031(3) -0.007(3)
C28A 0.150(9) 0.057(4) 0.056(5) -0.013(3) 0.022(6) 0.003(5)
C28W 0.088(19) 0.088(17) 0.054(14) -0.010(11) 0.009(14) -0.014(15)
C29A 0.110(6) 0.073(5) 0.079(5) -0.021(4) 0.043(4) 0.025(4)
C30A 0.070(6) 0.106(7) 0.148(8) -0.069(6) 0.043(5) -0.033(5)
C31A 0.068(3) 0.055(3) 0.054(3) 0.022(2) 0.027(2) 0.017(2)
C32A 0.082(6) 0.104(7) 0.074(5) 0.035(5) 0.026(5) 0.030(5)
C32W 0.077(15) 0.12(2) 0.036(11) 0.039(12) 0.008(10) 0.021(14)
C33A 0.107(6) 0.114(7) 0.084(5) 0.042(5) 0.048(4) -0.007(5)
C33W 0.16(3) 0.057(16) 0.054(14) 0.014(11) 0.053(19) 0.049(17)
C34A 0.202(13) 0.070(5) 0.050(4) 0.009(4) 0.038(6) 0.004(6)
C34W 0.062(14) 0.100(19) 0.073(15) -0.008(13) 0.022(12) -0.001(13)
C35A 0.082(3) 0.102(4) 0.048(3) -0.007(2) 0.027(3) -0.009(3)
C36A 0.100(4) 0.081(3) 0.065(3) -0.005(2) 0.050(3) -0.020(3)
C37A 0.053(3) 0.081(3) 0.107(4) 0.026(3) 0.042(3) 0.012(2)
C38A 0.059(3) 0.105(4) 0.046(3) 0.001(2) 0.012(2) -0.021(3)
Al1B 0.0570(8) 0.0514(7) 0.0580(8) 0.0008(6) 0.0340(6) 0.0043(6)
N1B 0.0498(19) 0.054(2) 0.047(2) 0.0056(15) 0.0268(16) 0.0076(16)
N2B 0.059(2) 0.0456(19) 0.047(2) -0.0051(15) 0.0294(17) 0.0003(15)
N3B 0.073(2) 0.057(2) 0.092(3) 0.0009(19) 0.056(2) 0.0100(19)
N4B 0.068(3) 0.075(3) 0.061(3) -0.009(2) 0.039(2) -0.008(2)
C1B 0.042(2) 0.042(2) 0.045(2) 0.0053(17) 0.0206(19) 0.0007(17)
C2B 0.056(3) 0.057(3) 0.039(2) 0.0039(18) 0.0238(19) 0.005(2)
C3B 0.059(3) 0.048(2) 0.058(3) -0.0044(19) 0.033(2) 0.003(2)
C4B 0.047(2) 0.050(2) 0.059(3) 0.005(2) 0.027(2) 0.0077(18)
C5B 0.047(2) 0.050(2) 0.045(2) 0.0050(18) 0.0223(19) -0.0013(19)
C6B 0.054(2) 0.039(2) 0.046(2) -0.0019(17) 0.028(2) -0.0066(18)
C7B 0.051(2) 0.053(3) 0.054(3) 0.009(2) 0.033(2) 0.012(2)
C8B 0.054(3) 0.054(3) 0.064(3) 0.008(2) 0.029(2) 0.005(2)
C9B 0.050(3) 0.068(3) 0.059(3) 0.001(2) 0.020(2) 0.008(2)
C10B 0.073(3) 0.080(4) 0.063(3) 0.012(3) 0.027(3) 0.025(3)
C11B 0.092(4) 0.063(3) 0.072(3) 0.014(3) 0.044(3) 0.030(3)
C12B 0.077(3) 0.056(3) 0.060(3) 0.010(2) 0.041(2) 0.014(2)
C13B 0.052(3) 0.094(4) 0.087(4) 0.007(3) 0.014(3) 0.002(3)
C14B 0.100(5) 0.130(5) 0.122(5) 0.000(4) 0.042(4) -0.038(4)
C15B 0.114(5) 0.161(6) 0.070(4) -0.011(4) 0.018(4) -0.007(4)
C16B 0.075(5) 0.065(4) 0.127(6) -0.035(4) 0.023(4) -0.001(3)
C16X 0.24(3) 0.24(3) 0.24(3) -0.001(5) 0.109(13) 0.000(5)
C17B 0.153(6) 0.086(4) 0.084(4) 0.043(3) 0.053(4) 0.057(4)
C18B 0.227(15) 0.111(9) 0.41(3) 0.154(14) 0.173(17) 0.029(9)
C18X 0.145(17) 0.144(17) 0.144(17) -0.001(5) 0.066(9) 0.002(5)
C19B 0.336(19) 0.103(7) 0.171(10) 0.050(7) 0.146(11) 0.136(10)
C20B 0.233(14) 0.136(8) 0.098(7) 0.053(6) 0.018(8) 0.100(8)
C20X 0.122(13) 0.119(13) 0.122(13) 0.001(5) 0.053(7) 0.005(5)
C21B 0.048(2) 0.049(3) 0.052(3) -0.004(2) 0.027(2) -0.0081(19)
C22B 0.046(2) 0.057(3) 0.045(2) -0.0108(19) 0.0222(19) -0.0119(19)
C23B 0.051(2) 0.070(3) 0.044(2) -0.008(2) 0.024(2) -0.016(2)
C24B 0.052(3) 0.101(4) 0.042(2) -0.018(3) 0.022(2) -0.024(3)
C25B 0.059(3) 0.068(3) 0.058(3) -0.020(2) 0.034(2) -0.021(2)
C26B 0.061(3) 0.057(3) 0.062(3) -0.011(2) 0.038(2) -0.008(2)
C27B 0.054(3) 0.078(3) 0.045(2) 0.003(2) 0.018(2) -0.004(2)
C28B 0.080(3) 0.080(3) 0.060(3) 0.003(2) 0.028(3) -0.010(3)
C29B 0.084(4) 0.109(4) 0.095(4) 0.033(3) 0.043(3) 0.024(3)
C30B 0.137(9) 0.080(7) 0.052(5) 0.015(5) -0.004(5) -0.021(6)
C30X 0.039(8) 0.043(8) 0.036(8) -0.004(5) 0.020(5) -0.004(4)
C31B 0.068(3) 0.098(4) 0.092(4) -0.048(3) 0.046(3) -0.034(3)
C32X 0.045(7) 0.042(6) 0.029(6) -0.021(4) 0.017(4) 0.011(4)
C33B 0.170(11) 0.075(6) 0.109(7) -0.032(5) 0.016(7) 0.000(7)
C33X 0.072(10) 0.072(10) 0.074(10) -0.001(5) 0.034(6) -0.002(5)
C34B 0.153(9) 0.259(13) 0.431(19) -0.299(14) 0.205(12) -0.127(9)
C35B 0.094(5) 0.049(4) 0.149(8) -0.002(4) 0.080(6) -0.001(4)
C36B 0.119(5) 0.072(3) 0.150(5) 0.018(3) 0.095(4) 0.028(3)
C37B 0.057(3) 0.156(6) 0.098(4) 0.003(4) 0.039(3) -0.011(3)
C38B 0.106(4) 0.068(3) 0.095(4) -0.001(3) 0.058(3) -0.022(3)
Al1C 0.0439(7) 0.0679(9) 0.0576(8) -0.0020(6) 0.0201(6) 0.0076(6)
Al1D 0.0591(10) 0.0471(10) 0.0436(9) -0.0009(7) 0.0188(8) -0.0096(7)
Al1Z 0.042(3) 0.111(5) 0.048(3) -0.009(3) 0.022(3) 0.006(3)
N1C 0.0450(19) 0.051(2) 0.052(2) -0.0038(16) 0.0202(16) 0.0017(15)
N1D 0.061(2) 0.059(2) 0.066(2) 0.0168(18) 0.0329(19) -0.0037(18)
N2C 0.0441(19) 0.050(2) 0.063(2) 0.0022(16) 0.0260(17) 0.0081(15)
N2D 0.065(2) 0.059(2) 0.044(2) -0.0087(16) 0.0268(17) -0.0154(17)
N3C 0.049(2) 0.137(4) 0.066(3) 0.006(2) 0.019(2) 0.018(2)
N3D 0.083(4) 0.058(3) 0.055(3) -0.010(2) 0.026(3) -0.015(3)
N3Z 0.097(15) 0.096(16) 0.095(15) -0.001(5) 0.045(8) 0.000(5)
N4C 0.052(2) 0.082(3) 0.091(3) -0.015(2) 0.040(2) -0.0105(19)
N4D 0.045(3) 0.060(6) 0.050(4) 0.013(4) 0.019(3) 0.003(4)
N4Z 0.059(10) 0.116(14) 0.055(10) 0.015(9) 0.032(8) 0.044(9)
C36Z 0.081(18) 0.43(6) 0.084(19) -0.13(3) 0.054(16) -0.16(3)
C1C 0.041(2) 0.042(2) 0.039(2) 0.0027(16) 0.0196(18) 0.0035(17)
C1D 0.045(3) 0.043(3) 0.042(3) -0.001(2) 0.019(2) 0.000(2)
C1Z 0.046(10) 0.065(11) 0.034(9) -0.003(8) 0.018(8) -0.008(8)
C2C 0.049(2) 0.045(2) 0.048(2) 0.0048(18) 0.0264(19) 0.0073(19)
C2D 0.058(3) 0.055(3) 0.040(3) -0.002(2) 0.018(3) -0.009(3)
C2Z 0.049(11) 0.065(12) 0.075(13) 0.022(10) 0.026(10) 0.028(9)
C3C 0.035(2) 0.055(3) 0.049(2) 0.0066(19) 0.0186(18) 0.0036(18)
C3D 0.052(3) 0.057(4) 0.042(3) -0.010(3) 0.014(3) -0.009(3)
C3Z 0.079(7) 0.067(7) 0.081(7) 0.008(5) 0.034(5) -0.004(5)
C4C 0.050(2) 0.045(2) 0.059(3) -0.0045(19) 0.025(2) -0.0076(19)
C4D 0.059(3) 0.049(3) 0.054(4) -0.005(3) 0.022(3) -0.006(3)
C4Z 0.088(14) 0.029(9) 0.060(12) -0.008(8) 0.029(10) 0.013(9)
C5C 0.060(3) 0.041(2) 0.070(3) 0.002(2) 0.039(2) 0.003(2)
C5D 0.061(3) 0.047(3) 0.042(3) 0.003(2) 0.022(3) -0.006(3)
C5Z 0.056(11) 0.069(12) 0.044(10) 0.012(8) 0.029(9) 0.007(9)
C6C 0.042(2) 0.038(2) 0.059(2) 0.0001(18) 0.028(2) -0.0009(18)
C6D 0.044(3) 0.046(3) 0.048(3) -0.001(2) 0.021(2) -0.004(2)
C6Z 0.034(9) 0.069(11) 0.049(10) -0.007(8) 0.022(8) 0.003(8)
C7C 0.041(2) 0.059(3) 0.056(3) -0.007(2) 0.030(2) -0.0020(19)
C7D 0.050(3) 0.075(3) 0.064(3) 0.014(3) 0.017(2) -0.010(2)
C8C 0.062(3) 0.055(3) 0.049(2) -0.005(2) 0.031(2) 0.000(2)
C8D 0.052(3) 0.109(4) 0.050(3) 0.013(3) 0.013(2) -0.011(3)
C9C 0.077(3) 0.044(3) 0.058(3) -0.014(2) 0.037(2) -0.012(2)
C9D 0.069(3) 0.128(5) 0.056(3) 0.017(3) 0.016(3) -0.019(3)
C10C 0.078(3) 0.054(3) 0.075(3) -0.020(3) 0.038(3) -0.008(2)
C10D 0.095(5) 0.132(6) 0.081(5) 0.043(4) 0.014(4) -0.033(4)
C11C 0.063(3) 0.073(3) 0.059(3) -0.021(2) 0.032(2) -0.003(2)
C11D 0.112(5) 0.090(5) 0.116(6) 0.031(4) 0.038(4) -0.014(4)
C12C 0.049(2) 0.068(3) 0.050(3) -0.011(2) 0.024(2) 0.001(2)
C12D 0.084(4) 0.083(4) 0.092(4) 0.031(3) 0.023(3) -0.014(3)
C13C 0.119(4) 0.046(3) 0.070(3) 0.003(2) 0.045(3) -0.002(3)
C13D 0.084(4) 0.230(9) 0.052(3) 0.022(4) 0.029(3) -0.008(5)
C14C 0.271(14) 0.067(6) 0.128(7) -0.031(5) -0.059(8) 0.074(7)
C14Y 0.082(10) 0.078(10) 0.077(10) -0.001(5) 0.036(6) 0.003(5)
C15C 0.109(7) 0.130(8) 0.178(10) 0.053(7) -0.023(7) -0.009(6)
C15D 0.298(12) 0.286(12) 0.088(5) 0.031(6) 0.089(7) -0.098(10)
C16C 0.237(13) 0.184(11) 0.191(11) 0.111(9) 0.144(11) 0.073(10)
C16D 0.367(15) 0.161(8) 0.224(10) 0.003(7) 0.247(11) 0.012(9)
C17C 0.082(4) 0.098(4) 0.072(4) -0.039(3) 0.006(3) 0.012(3)
C17D 0.203(10) 0.074(5) 0.183(8) 0.056(5) 0.039(7) -0.023(6)
C18C 0.32(2) 0.104(8) 0.038(5) -0.019(5) -0.015(8) -0.002(10)
C18D 0.208(12) 0.102(8) 0.66(3) 0.044(12) -0.002(17) 0.047(8)
C18Y 0.076(19) 0.18(4) 0.034(14) -0.038(18) 0.028(14) -0.04(2)
C19C 0.116(8) 0.210(13) 0.166(10) -0.066(10) 0.004(7) -0.054(9)
C19D 0.42(2) 0.098(7) 0.276(15) -0.015(8) 0.108(15) -0.059(9)
C19Y 0.07(2) 0.08(3) 0.16(4) -0.06(3) 0.00(2) 0.00(2)
C20C 0.189(11) 0.149(9) 0.067(5) -0.050(5) 0.015(6) 0.070(8)
C20D 0.65(4) 0.081(7) 0.41(2) 0.047(10) 0.43(3) -0.035(12)
C21C 0.045(2) 0.042(2) 0.067(3) 0.003(2) 0.034(2) 0.0038(18)
C21D 0.051(2) 0.076(3) 0.036(2) -0.007(2) 0.0195(19) -0.021(2)
C22C 0.052(2) 0.039(2) 0.058(3) 0.0110(18) 0.027(2) 0.0125(18)
C22D 0.071(3) 0.056(3) 0.062(3) -0.018(2) 0.031(2) -0.011(2)
C23C 0.048(2) 0.037(2) 0.061(3) 0.0056(18) 0.027(2) 0.0005(18)
C23D 0.067(3) 0.063(3) 0.058(3) -0.006(2) 0.024(2) -0.004(2)
C24C 0.046(2) 0.039(2) 0.057(3) 0.0049(19) 0.023(2) 0.0080(18)
C24D 0.072(3) 0.068(3) 0.049(3) 0.001(2) 0.019(2) -0.003(2)
C25C 0.045(2) 0.035(2) 0.064(3) 0.0079(18) 0.026(2) 0.0066(17)
C25D 0.051(2) 0.065(3) 0.044(2) -0.006(2) 0.021(2) -0.006(2)
C26C 0.049(2) 0.044(2) 0.055(2) 0.0072(19) 0.026(2) 0.0034(19)
C26D 0.053(2) 0.059(3) 0.044(2) -0.001(2) 0.022(2) -0.0033(19)
C27C 0.056(3) 0.048(2) 0.062(3) 0.006(2) 0.027(2) 0.006(2)
C27D 0.111(5) 0.065(4) 0.094(5) -0.009(3) 0.037(4) 0.007(3)
C28C 0.107(4) 0.060(3) 0.071(3) 0.014(2) 0.051(3) 0.014(3)
C28D 0.141(9) 0.092(7) 0.225(15) 0.024(8) 0.082(10) 0.052(6)
C28Z 0.22(4) 0.041(13) 0.052(14) 0.004(11) 0.026(19) 0.058(16)
C29C 0.060(3) 0.095(4) 0.077(3) -0.020(3) 0.020(3) -0.003(3)
C29D 0.158(9) 0.059(5) 0.135(9) 0.009(5) 0.025(7) -0.005(5)
C29Z 0.13(2) 0.068(16) 0.12(2) -0.026(15) 0.02(2) 0.034(16)
C30C 0.080(3) 0.058(3) 0.075(3) -0.001(2) 0.041(3) 0.008(2)
C30D 0.39(2) 0.067(6) 0.112(8) 0.044(5) 0.132(11) 0.047(8)
C30Z 0.23(4) 0.071(17) 0.049(17) 0.009(13) -0.04(2) -0.01(2)
C31C 0.057(3) 0.049(3) 0.060(3) 0.001(2) 0.023(2) 0.013(2)
C31D 0.076(3) 0.076(3) 0.044(3) -0.010(2) 0.027(2) -0.003(3)
C32C 0.109(5) 0.024(3) 0.099(5) 0.014(3) -0.022(4) 0.010(3)
C32D 0.116(5) 0.128(5) 0.074(4) -0.025(3) 0.037(3) 0.023(4)
C33C 0.045(3) 0.094(5) 0.082(4) 0.013(3) 0.022(3) 0.019(3)
C33D 0.183(7) 0.120(5) 0.051(3) 0.002(3) 0.040(4) 0.042(4)
C34C 0.077(5) 0.079(5) 0.074(4) 0.019(3) 0.025(3) 0.035(4)
C34D 0.285(17) 0.118(10) 0.096(9) -0.080(8) 0.113(10) -0.114(10)
C34Z 0.025(11) 0.08(2) 0.09(2) 0.019(16) 0.007(11) -0.013(11)
C35C 0.079(5) 0.248(13) 0.067(6) 0.053(6) 0.043(5) 0.043(7)
C35D 0.107(6) 0.102(6) 0.094(5) -0.024(4) 0.041(5) 0.006(5)
C35Y 0.045(16) 0.17(4) 0.08(3) 0.02(2) 0.047(18) 0.021(19)
C35Z 0.016(9) 0.13(2) 0.080(16) 0.018(15) -0.014(9) -0.023(12)
C36C 0.054(4) 0.141(8) 0.074(5) -0.005(5) 0.012(3) 0.021(5)
C36D 0.131(6) 0.079(5) 0.096(6) -0.030(4) 0.039(5) -0.040(5)
C37C 0.123(5) 0.109(5) 0.163(6) -0.020(4) 0.089(5) -0.029(4)
C37D 0.072(5) 0.122(6) 0.066(5) 0.015(4) 0.025(4) -0.021(4)
C37Z 0.092(18) 0.097(18) 0.092(18) -0.029(14) -0.012(14) 0.000(14)
C38C 0.045(3) 0.064(3) 0.046(3) 0.008(2) 0.015(2) -0.002(2)
C38D 0.057(4) 0.095(5) 0.067(4) -0.020(4) 0.022(3) 0.007(3)
O1 0.134(6) 0.153(6) 0.217(8) -0.033(6) 0.000(5) 0.050(5)
C39 0.222(6) 0.189(6) 0.183(6) 0.017(5) 0.073(5) 0.017(5)
C40 0.222(6) 0.189(6) 0.183(6) 0.017(5) 0.073(5) 0.017(5)
C41 0.222(6) 0.189(6) 0.183(6) 0.017(5) 0.073(5) 0.017(5)
C42 0.222(6) 0.189(6) 0.183(6) 0.017(5) 0.073(5) 0.017(5)
O2 0.151(5) 0.154(5) 0.122(5) 0.059(4) 0.020(4) -0.009(4)
C43 0.222(6) 0.189(6) 0.183(6) 0.017(5) 0.073(5) 0.017(5)
C44 0.63(3) 0.151(10) 0.307(17) 0.052(10) 0.30(2) 0.072(14)
C45 0.103(6) 0.225(13) 0.127(8) 0.034(8) 0.022(5) 0.003(7)
C46 0.226(13) 0.158(10) 0.269(15) 0.013(10) 0.056(10) -0.042(9)

loop_
_atom_type_symbol
_atom_type_description
_atom_type_scat_dispersion_real
_atom_type_scat_dispersion_imag
_atom_type_scat_source
C C 0.0033 0.0016 'International Tables Vol C Tables 4.2.6.8 and 6.1.1.4'
H H 0.0000 0.0000 'International Tables Vol C Tables 4.2.6.8 and 6.1.1.4'
N N 0.0061 0.0033 'International Tables Vol C Tables 4.2.6.8 and 6.1.1.4'
O O 0.0106 0.0060 'International Tables Vol C Tables 4.2.6.8 and 6.1.1.4'
Al Al 0.0645 0.0514 'International Tables Vol C Tables 4.2.6.8 and 6.1.1.4'

loop_
_geom_angle_atom_site_label_1
_geom_angle_atom_site_label_2
_geom_angle_atom_site_label_3
_geom_angle
N3A Al1A N2A 122.85(14)
N3A Al1A N1A 122.50(15)
N2A Al1A N1A 88.67(13)
N3A Al1A N4A 107.85(15)
N2A Al1A N4A 107.62(15)
N1A Al1A N4A 105.01(15)
C1A N1A C7A 123.5(3)
C1A N1A Al1A 111.4(2)
C7A N1A Al1A 124.0(2)
C6A N2A C21A 122.9(3)
C6A N2A Al1A 111.5(2)
C21A N2A Al1A 124.5(2)
C35A N3A C36A 110.0(3)
C35A N3A Al1A 118.5(3)
C36A N3A Al1A 131.4(3)
C37A N4A C38A 110.8(3)
C37A N4A Al1A 113.6(3)
C38A N4A Al1A 110.0(3)
C37A N4A H4A 107(2)
C38A N4A H4A 104(2)
Al1A N4A H4A 111(2)
C2A C1A N1A 126.6(3)
C2A C1A C6A 119.5(3)
N1A C1A C6A 113.6(3)
C1A C2A C3A 120.3(4)
C1A C2A H2AA 119.9
C3A C2A H2AA 119.9
C4A C3A C2A 120.6(4)
C4A C3A H3AA 119.7
C2A C3A H3AA 119.7
C3A C4A C5A 120.0(4)
C3A C4A H4AA 120.0
C5A C4A H4AA 120.0
C4A C5A C6A 121.0(4)
C4A C5A H5AA 119.5
C6A C5A H5AA 119.5
C5A C6A N2A 126.4(3)
C5A C6A C1A 118.6(3)
N2A C6A C1A 114.7(3)
C8A C7A C12A 117.7(4)
C8A C7A N1A 123.6(4)
C12A C7A N1A 118.4(3)
C7A C8A C9A 121.2(4)
C7A C8A H8AA 119.4
C9A C8A H8AA 119.4
C8A C9A C10A 118.6(4)
C8A C9A C13A 121.7(4)
C10A C9A C13A 119.7(4)
C11A C10A C9A 122.0(4)
C11A C10A H10C 119.0
C9A C10A H10C 119.0
C10A C11A C12A 117.9(4)
C10A C11A C17A 123.4(4)
C12A C11A C17A 118.7(4)
C11A C12A C7A 122.6(4)
C11A C12A H12A 118.7
C7A C12A H12A 118.7
C16A C13A C14A 109.1(9)
C16A C13A C9A 112.4(8)
C14A C13A C9A 108.9(5)
C16A C13A C16W 9.0(19)
C14A C13A C16W 115.0(16)
C9A C13A C16W 115(2)
C16A C13A C15A 110.4(8)
C14A C13A C15A 107.8(5)
C9A C13A C15A 108.1(5)
C16W C13A C15A 101.6(15)
C13A C14A H14D 109.5
C13A C14A H14E 109.5
H14D C14A H14E 109.5
C13A C14A H14F 109.5
H14D C14A H14F 109.5
H14E C14A H14F 109.5
C13A C15A H15D 109.5
C13A C15A H15E 109.5
H15D C15A H15E 109.5
C13A C15A H15F 109.5
H15D C15A H15F 109.5
H15E C15A H15F 109.5
C13A C16A H16A 109.5
C13A C16A H16B 109.5
H16A C16A H16B 109.5
C13A C16A H16C 109.5
H16A C16A H16C 109.5
H16B C16A H16C 109.5
C13A C16W H16P 109.5
C13A C16W H16Q 109.5
H16P C16W H16Q 109.5
C13A C16W H16R 109.5
H16P C16W H16R 109.5
H16Q C16W H16R 109.5
C18W C17A C19A 104.1(14)
C18W C17A C11A 112.3(14)
C19A C17A C11A 109.4(7)
C18W C17A C20A 114.7(13)
C19A C17A C20A 103.9(6)
C11A C17A C20A 111.7(4)
C18W C17A C19W 90.1(16)
C19A C17A C19W 16.7(14)
C11A C17A C19W 107.6(12)
C20A C17A C19W 118.7(12)
C18W C17A C18A 15.5(14)
C19A C17A C18A 118.3(8)
C11A C17A C18A 109.9(6)
C20A C17A C18A 103.3(5)
C19W C17A C18A 105.1(11)
C17A C18A H18A 109.5
C17A C18A H18B 109.5
H18A C18A H18B 109.5
C17A C18A H18C 109.5
H18A C18A H18C 109.5
H18B C18A H18C 109.5
C17A C18W H18P 109.5
C17A C18W H18Q 109.5
H18P C18W H18Q 109.5
C17A C18W H18R 109.5
H18P C18W H18R 109.5
H18Q C18W H18R 109.5
C17A C19A H19A 109.5
C17A C19A H19B 109.5
H19A C19A H19B 109.5
C17A C19A H19C 109.5
H19A C19A H19C 109.5
H19B C19A H19C 109.5
C17A C19W H19P 109.5
C17A C19W H19Q 109.5
H19P C19W H19Q 109.5
C17A C19W H19R 109.5
H19P C19W H19R 109.5
H19Q C19W H19R 109.5
C17A C20A H20A 109.5
C17A C20A H20B 109.5
H20A C20A H20B 109.5
C17A C20A H20C 109.5
H20A C20A H20C 109.5
H20B C20A H20C 109.5
C26A C21A C22A 118.7(3)
C26A C21A N2A 118.0(3)
C22A C21A N2A 123.0(3)
C21A C22A C23A 120.9(3)
C21A C22A H22B 119.6
C23A C22A H22B 119.6
C24A C23A C22A 118.0(3)
C24A C23A C27A 119.7(4)
C22A C23A C27A 122.2(4)
C25A C24A C23A 122.3(4)
C25A C24A H24A 118.9
C23A C24A H24A 118.9
C26A C25A C24A 117.7(3)
C26A C25A C31A 121.8(3)
C24A C25A C31A 120.5(3)
C25A C26A C21A 122.4(3)
C25A C26A H26A 118.8
C21A C26A H26A 118.8
C30W C27A C28A 120.1(18)
C30W C27A C23A 119.0(17)
C28A C27A C23A 113.8(4)
C30W C27A C29A 78.4(17)
C28A C27A C29A 108.3(5)
C23A C27A C29A 110.0(4)
C30W C27A C30A 28.0(16)
C28A C27A C30A 110.5(6)
C23A C27A C30A 107.5(4)
C29A C27A C30A 106.4(6)
C30W C27A C29W 131(2)
C28A C27A C29W 50.9(14)
C23A C27A C29W 104.0(13)
C29A C27A C29W 65.6(14)
C30A C27A C29W 148.2(13)
C30W C27A C28W 95.5(19)
C28A C27A C28W 42.3(9)
C23A C27A C28W 106.4(9)
C29A C27A C28W 141.2(10)
C30A C27A C28W 74.2(10)
C29W C27A C28W 93.2(18)
C27A C28A H28G 109.5
C27A C28A H28H 109.5
H28G C28A H28H 109.5
C27A C28A H28I 109.5
H28G C28A H28I 109.5
H28H C28A H28I 109.5
C27A C28W H28M 109.5
C27A C28W H28N 109.5
H28M C28W H28N 109.5
C27A C28W H28O 109.5
H28M C28W H28O 109.5
H28N C28W H28O 109.5
C27A C29A H29G 109.5
C27A C29A H29H 109.5
H29G C29A H29H 109.5
C27A C29A H29I 109.5
H29G C29A H29I 109.5
H29H C29A H29I 109.5
C27A C29W H29M 109.5
C27A C29W H29N 109.5
H29M C29W H29N 109.5
C27A C29W H29O 109.5
H29M C29W H29O 109.5
H29N C29W H29O 109.5
C27A C30A H30G 109.5
C27A C30A H30H 109.5
H30G C30A H30H 109.5
C27A C30A H30I 109.5
H30G C30A H30I 109.5
H30H C30A H30I 109.5
C27A C30W H30P 109.5
C27A C30W H30Q 109.5
H30P C30W H30Q 109.5
C27A C30W H30R 109.5
H30P C30W H30R 109.5
H30Q C30W H30R 109.5
C33W C31A C34A 127.2(10)
C33W C31A C25A 117.5(10)
C34A C31A C25A 114.4(4)
C33W C31A C32A 41.0(13)
C34A C31A C32A 111.7(6)
C25A C31A C32A 109.0(4)
C33W C31A C34W 115.0(16)
C34A C31A C34W 53.0(9)
C25A C31A C34W 109.1(8)
C32A C31A C34W 141.7(9)
C33W C31A C33A 65.4(15)
C34A C31A C33A 107.3(6)
C25A C31A C33A 107.9(4)
C32A C31A C33A 106.2(5)
C34W C31A C33A 58.6(10)
C33W C31A C32W 102.3(15)
C34A C31A C32W 54.2(9)
C25A C31A C32W 104.8(7)
C32A C31A C32W 65.6(9)
C34W C31A C32W 106.9(13)
C33A C31A C32W 147.1(7)
C31A C32A H32G 109.5
C31A C32A H32H 109.5
H32G C32A H32H 109.5
C31A C32A H32I 109.5
H32G C32A H32I 109.5
H32H C32A H32I 109.5
C31A C32W H32P 109.5
C31A C32W H32Q 109.5
H32P C32W H32Q 109.5
C31A C32W H32R 109.5
H32P C32W H32R 109.5
H32Q C32W H32R 109.5
C31A C33A H33J 109.5
C31A C33A H33K 109.5
H33J C33A H33K 109.5
C31A C33A H33L 109.5
H33J C33A H33L 109.5
H33K C33A H33L 109.5
C31A C33W H33P 109.5
C31A C33W H33Q 109.5
H33P C33W H33Q 109.5
C31A C33W H33R 109.5
H33P C33W H33R 109.5
H33Q C33W H33R 109.5
C31A C34A H34G 109.5
C31A C34A H34H 109.5
H34G C34A H34H 109.5
C31A C34A H34I 109.5
H34G C34A H34I 109.5
H34H C34A H34I 109.5
C31A C34W H34P 109.5
C31A C34W H34Q 109.5
H34P C34W H34Q 109.5
C31A C34W H34R 109.5
H34P C34W H34R 109.5
H34Q C34W H34R 109.5
N3A C35A H35A 109.5
N3A C35A H35B 109.5
H35A C35A H35B 109.5
N3A C35A H35C 109.5
H35A C35A H35C 109.5
H35B C35A H35C 109.5
N3A C36A H36A 109.5
N3A C36A H36B 109.5
H36A C36A H36B 109.5
N3A C36A H36C 109.5
H36A C36A H36C 109.5
H36B C36A H36C 109.5
N4A C37A H37A 109.5
N4A C37A H37B 109.5
H37A C37A H37B 109.5
N4A C37A H37C 109.5
H37A C37A H37C 109.5
H37B C37A H37C 109.5
N4A C38A H38A 109.5
N4A C38A H38B 109.5
H38A C38A H38B 109.5
N4A C38A H38C 109.5
H38A C38A H38C 109.5
H38B C38A H38C 109.5
N3B Al1B N1B 123.50(16)
N3B Al1B N2B 122.95(16)
N1B Al1B N2B 88.45(14)
N3B Al1B N4B 106.28(17)
N1B Al1B N4B 105.67(17)
N2B Al1B N4B 108.00(16)
C1B N1B C7B 120.5(3)
C1B N1B Al1B 111.8(2)
C7B N1B Al1B 127.6(2)
C6B N2B C21B 122.2(3)
C6B N2B Al1B 111.7(2)
C21B N2B Al1B 124.8(2)
C36B N3B C35B 109.8(4)
C36B N3B C35X 99.2(10)
C35B N3B C35X 32.3(9)
C36B N3B Al1B 131.0(3)
C35B N3B Al1B 119.3(3)
C35X N3B Al1B 122.7(10)
C38B N4B C37B 109.6(4)
C38B N4B Al1B 112.6(3)
C37B N4B Al1B 112.4(3)
C38B N4B H4B 111(3)
C37B N4B H4B 113(3)
Al1B N4B H4B 98(3)
C2B C1B N1B 126.4(3)
C2B C1B C6B 119.2(3)
N1B C1B C6B 114.4(3)
C1B C2B C3B 120.9(4)
C1B C2B H2BA 119.6
C3B C2B H2BA 119.6
C4B C3B C2B 119.9(4)
C4B C3B H3BA 120.0
C2B C3B H3BA 120.0
C3B C4B C5B 120.3(4)
C3B C4B H4BA 119.8
C5B C4B H4BA 119.8
C4B C5B C6B 120.4(4)
C4B C5B H5BA 119.8
C6B C5B H5BA 119.8
C5B C6B N2B 127.0(3)
C5B C6B C1B 119.2(3)
N2B C6B C1B 113.6(3)
C8B C7B C12B 119.4(4)
C8B C7B N1B 122.4(3)
C12B C7B N1B 118.1(4)
C7B C8B C9B 120.5(4)
C7B C8B H8BA 119.8
C9B C8B H8BA 119.8
C8B C9B C10B 117.8(4)
C8B C9B C13B 119.1(4)
C10B C9B C13B 122.9(4)
C11B C10B C9B 123.0(4)
C11B C10B H10B 118.5
C9B C10B H10B 118.5
C10B C11B C12B 117.9(4)
C10B C11B C17B 122.4(5)
C12B C11B C17B 119.7(5)
C7B C12B C11B 121.4(4)
C7B C12B H12C 119.3
C11B C12B H12C 119.3
C16B C13B C9B 110.2(4)
C16B C13B C15B 107.7(5)
C9B C13B C15B 112.2(4)
C16B C13B C14B 111.6(5)
C9B C13B C14B 107.2(4)
C15B C13B C14B 108.0(4)
C16B C13B C16X 46(2)
C9B C13B C16X 115(2)
C15B C13B C16X 131(2)
C14B C13B C16X 66(2)
C13B C14B H14G 109.5
C13B C14B H14H 109.5
H14G C14B H14H 109.5
C13B C14B H14I 109.5
H14G C14B H14I 109.5
H14H C14B H14I 109.5
C13B C15B H15A 109.5
C13B C15B H15B 109.5
H15A C15B H15B 109.5
C13B C15B H15C 109.5
H15A C15B H15C 109.5
H15B C15B H15C 109.5
C13B C16B H16G 109.5
C13B C16B H16H 109.5
H16G C16B H16H 109.5
C13B C16B H16I 109.5
H16G C16B H16I 109.5
H16H C16B H16I 109.5
C13B C16X H16M 109.5
C13B C16X H16N 109.5
H16M C16X H16N 109.5
C13B C16X H16O 109.5
H16M C16X H16O 109.5
H16N C16X H16O 109.5
C20X C17B C18B 134(2)
C20X C17B C19B 61(2)
C18B C17B C19B 115.6(11)
C20X C17B C11B 113.5(19)
C18B C17B C11B 110.4(6)
C19B C17B C11B 107.9(5)
C20X C17B C18X 101(3)
C18B C17B C18X 51.6(17)
C19B C17B C18X 142.1(17)
C11B C17B C18X 109.9(17)
C20X C17B C20B 43(2)
C18B C17B C20B 109.4(9)
C19B C17B C20B 103.4(8)
C11B C17B C20B 109.8(6)
C18X C17B C20B 61.2(18)
C20X C17B C19X 112(2)
C18B C17B C19X 60.6(13)
C19B C17B C19X 58.2(11)
C11B C17B C19X 110.7(11)
C18X C17B C19X 109(2)
C20B C17B C19X 139.0(11)
C17B C18B H18G 109.5
C17B C18B H18H 109.5
H18G C18B H18H 109.5
C17B C18B H18I 109.5
H18G C18B H18I 109.5
H18H C18B H18I 109.5
C17B C18X H18M 109.5
C17B C18X H18N 109.5
H18M C18X H18N 109.5
C17B C18X H18O 109.5
H18M C18X H18O 109.5
H18N C18X H18O 109.5
C17B C19B H19D 109.5
C17B C19B H19E 109.5
H19D C19B H19E 109.5
C17B C19B H19F 109.5
H19D C19B H19F 109.5
H19E C19B H19F 109.5
C17B C19X H19M 109.5
C17B C19X H19N 109.5
H19M C19X H19N 109.5
C17B C19X H19O 109.5
H19M C19X H19O 109.5
H19N C19X H19O 109.5
C17B C20B H20G 109.5
C17B C20B H20H 109.5
H20G C20B H20H 109.5
C17B C20B H20I 109.5
H20G C20B H20I 109.5
H20H C20B H20I 109.5
C17B C20X H20M 109.5
C17B C20X H20N 109.5
H20M C20X H20N 109.5
C17B C20X H20O 109.5
H20M C20X H20O 109.5
H20N C20X H20O 109.5
C22B C21B C26B 118.7(4)
C22B C21B N2B 122.9(3)
C26B C21B N2B 118.2(4)
C21B C22B C23B 122.5(4)
C21B C22B H22B 118.7
C23B C22B H22B 118.8
C22B C23B C24B 116.3(4)
C22B C23B C27B 120.1(4)
C24B C23B C27B 123.5(4)
C25B C24B C23B 122.8(4)
C25B C24B H24C 118.6
C23B C24B H24C 118.6
C26B C25B C24B 117.9(4)
C26B C25B C31B 119.6(4)
C24B C25B C31B 122.4(4)
C25B C26B C21B 121.7(4)
C25B C26B H26C 119.2
C21B C26B H26C 119.2
C23B C27B C28B 109.2(3)
C23B C27B C30B 109.6(5)
C28B C27B C30B 108.1(5)
C23B C27B C29B 109.2(3)
C28B C27B C29B 108.5(4)
C30B C27B C29B 112.2(6)
C23B C27B C30X 126.3(11)
C28B C27B C30X 102.5(11)
C30B C27B C30X 17.2(12)
C29B C27B C30X 99.9(11)
C27B C28B H28A 109.5
C27B C28B H28B 109.5
H28A C28B H28B 109.5
C27B C28B H28C 109.5
H28A C28B H28C 109.5
H28B C28B H28C 109.5
C27B C29B H29D 109.5
C27B C29B H29E 109.5
H29D C29B H29E 109.5
C27B C29B H29F 109.5
H29D C29B H29F 109.5
H29E C29B H29F 109.5
C27B C30B H30D 109.5
C27B C30B H30E 109.5
H30D C30B H30E 109.5
C27B C30B H30F 109.5
H30D C30B H30F 109.5
H30E C30B H30F 109.5
C27B C30X H30M 109.5
C27B C30X H30N 109.5
H30M C30X H30N 109.5
C27B C30X H30O 109.5
H30M C30X H30O 109.5
H30N C30X H30O 109.5
C32X C31B C33X 114.8(14)
C32X C31B C34B 86.7(9)
C33X C31B C34B 124.7(14)
C32X C31B C33B 125.8(8)
C33X C31B C33B 28.8(11)
C34B C31B C33B 96.8(8)
C32X C31B C25B 116.1(8)
C33X C31B C25B 104.9(13)
C34B C31B C25B 109.5(4)
C33B C31B C25B 113.3(5)
C32X C31B C32B 38.7(7)
C33X C31B C32B 82.1(12)
C34B C31B C32B 123.2(7)
C33B C31B C32B 104.5(6)
C25B C31B C32B 108.9(5)
C31B C32B H32J 109.5
C31B C32B H32K 109.5
H32J C32B H32K 109.5
C31B C32B H32L 109.5
H32J C32B H32L 109.5
H32K C32B H32L 109.5
C31B C32X H32M 109.5
C31B C32X H32N 109.5
H32M C32X H32N 109.5
C31B C32X H32O 109.5
H32M C32X H32O 109.5
H32N C32X H32O 109.5
C31B C33B H33G 109.5
C31B C33B H33H 109.5
H33G C33B H33H 109.5
C31B C33B H33I 109.5
H33G C33B H33I 109.5
H33H C33B H33I 109.5
C31B C33X H33M 109.5
C31B C33X H33N 109.5
H33M C33X H33N 109.5
C31B C33X H33O 109.5
H33M C33X H33O 109.5
H33N C33X H33O 109.5
C31B C34B H34J 109.5
C31B C34B H34K 109.5
H34J C34B H34K 109.5
C31B C34B H34L 109.5
H34J C34B H34L 109.5
H34K C34B H34L 109.5
N3B C35B H35D 109.5
N3B C35B H35E 109.5
H35D C35B H35E 109.5
N3B C35B H35F 109.5
H35D C35B H35F 109.5
H35E C35B H35F 109.5
N3B C35X H35P 109.5
N3B C35X H35Q 109.5
H35P C35X H35Q 109.5
N3B C35X H35R 109.5
H35P C35X H35R 109.5
H35Q C35X H35R 109.5
N3B C36B H36D 109.5
N3B C36B H36E 109.5
H36D C36B H36E 109.5
N3B C36B H36F 109.5
H36D C36B H36F 109.5
H36E C36B H36F 109.5
N4B C37B H37G 109.5
N4B C37B H37H 109.5
H37G C37B H37H 109.5
N4B C37B H37I 109.5
H37G C37B H37I 109.5
H37H C37B H37I 109.5
N4B C38B H38G 109.5
N4B C38B H38H 109.5
H38G C38B H38H 109.5
N4B C38B H38I 109.5
H38G C38B H38I 109.5
H38H C38B H38I 109.5
N3C Al1C N2C 122.53(19)
N3C Al1C N1C 122.03(17)
N2C Al1C N1C 88.35(14)
N3C Al1C N4C 108.18(19)
N2C Al1C N4C 107.79(15)
N1C Al1C N4C 105.68(16)
N3D Al1D N2D 123.3(2)
N3D Al1D N1D 123.0(2)
N2D Al1D N1D 87.99(15)
N3D Al1D N4D 108.3(3)
N2D Al1D N4D 109.4(3)
N1D Al1D N4D 102.1(3)
N4Z Al1Z N1D 130.3(6)
N4Z Al1Z N2D 118.3(6)
N1D Al1Z N2D 91.7(3)
N4Z Al1Z N3Z 102.0(14)
N1D Al1Z N3Z 111.6(11)
N2D Al1Z N3Z 99.3(13)
C7C N1C C1C 122.7(3)
C7C N1C Al1C 124.2(2)
C1C N1C Al1C 111.7(2)
C1Z N1D C1D 81.8(8)
C1Z N1D C7D 113.8(8)
C1D N1D C7D 124.6(4)
C1Z N1D Al1Z 122.9(8)
C1D N1D Al1Z 65.6(3)
C7D N1D Al1Z 123.2(3)
C1Z N1D Al1D 90.6(7)
C1D N1D Al1D 108.1(3)
C7D N1D Al1D 123.5(3)
Al1Z N1D Al1D 60.3(2)
C6C N2C C21C 121.5(3)
C6C N2C Al1C 111.8(2)
C21C N2C Al1C 125.7(2)
C6D N2D C21D 121.7(3)
C6D N2D C6Z 80.4(6)
C21D N2D C6Z 127.4(6)
C6D N2D Al1D 113.6(3)
C21D N2D Al1D 123.2(3)
C6Z N2D Al1D 72.0(6)
C6D N2D Al1Z 65.8(3)
C21D N2D Al1Z 132.9(3)
C6Z N2D Al1Z 99.4(6)
Al1D N2D Al1Z 61.2(2)
C35C N3C C36C 110.9(5)
C35C N3C C36Y 93.7(12)
C36C N3C C36Y 31.5(10)
C35C N3C Al1C 117.9(4)
C36C N3C Al1C 131.3(4)
C36Y N3C Al1C 139.5(12)
C35C N3C C35Y 37.2(13)
C36C N3C C35Y 92.4(11)
C36Y N3C C35Y 94.1(15)
Al1C N3C C35Y 126.4(10)
C36D N3D C35D 107.8(5)
C36D N3D Al1D 131.4(5)
C35D N3D Al1D 120.6(4)
C36Z N3Z C35Z 92(3)
C36Z N3Z Al1Z 101(2)
C35Z N3Z Al1Z 96(2)
C38C N4C C37C 106.4(4)
C38C N4C C38Y 100.8(8)
C37C N4C C38Y 122.1(8)
C38C N4C Al1C 110.2(3)
C37C N4C Al1C 114.4(3)
C38Y N4C Al1C 102.0(8)
C38C N4C H4C 108.5
C37C N4C H4C 108.5
C38Y N4C H4C 13.6
Al1C N4C H4C 108.5
C37D N4D C38D 111.4(7)
C37D N4D Al1D 117.3(6)
C38D N4D Al1D 112.0(5)
C37D N4D H4D 104.9
C38D N4D H4D 104.9
Al1D N4D H4D 104.9
C37Z N4Z Al1Z 127.6(14)
N3Z C36Z H36P 109.5
N3Z C36Z H36Q 109.5
H36P C36Z H36Q 109.5
N3Z C36Z H36R 109.5
H36P C36Z H36R 109.5
H36Q C36Z H36R 109.5
C2C C1C N1C 127.1(3)
C2C C1C C6C 119.5(3)
N1C C1C C6C 113.3(3)
N1D C1D C2D 122.7(4)
N1D C1D C6D 117.7(4)
C2D C1D C6D 119.4(4)
N1D C1Z C2Z 134.4(15)
N1D C1Z C6Z 106.0(13)
C2Z C1Z C6Z 119.5(15)
C3C C2C C1C 120.7(3)
C3C C2C H2CA 119.7
C1C C2C H2CA 119.7
C3D C2D C1D 120.4(5)
C3D C2D H2DA 119.8
C1D C2D H2DA 119.8
C3Z C2Z C1Z 119.3(18)
C3Z C2Z H2ZA 120.3
C1Z C2Z H2ZA 120.3
C4C C3C C2C 120.5(3)
C4C C3C H3CA 119.7
C2C C3C H3CA 119.7
C2D C3D C4D 120.8(5)
C2D C3D H3DA 119.6
C4D C3D H3DA 119.6
C2Z C3Z C4Z 125(2)
C2Z C3Z H3ZA 117.5
C4Z C3Z H3ZA 117.5
C3C C4C C5C 119.4(4)
C3C C4C H4CA 120.3
C5C C4C H4CA 120.3
C5D C4D C3D 119.4(5)
C5D C4D H4DA 120.3
C3D C4D H4DA 120.3
C3Z C4Z C5Z 116.9(17)
C3Z C4Z H4ZA 121.6
C5Z C4Z H4ZA 121.6
C4C C5C C6C 121.9(4)
C4C C5C H5CA 119.0
C6C C5C H5CA 119.0
C4D C5D C6D 121.7(5)
C4D C5D H5DA 119.1
C6D C5D H5DA 119.1
C6Z C5Z C4Z 118.6(15)
C6Z C5Z H5ZA 120.7
C4Z C5Z H5ZA 120.7
C5C C6C N2C 127.1(3)
C5C C6C C1C 118.0(3)
N2C C6C C1C 114.8(3)
C5D C6D N2D 130.0(4)
C5D C6D C1D 118.1(4)
N2D C6D C1D 111.6(4)
C5Z C6Z C1Z 118.8(14)
C5Z C6Z N2D 123.7(13)
C1Z C6Z N2D 117.4(11)
C12C C7C C8C 118.0(4)
C12C C7C N1C 118.7(4)
C8C C7C N1C 123.2(4)
C8D C7D C12D 119.6(5)
C8D C7D N1D 121.4(4)
C12D C7D N1D 118.6(5)
C9C C8C C7C 121.8(4)
C9C C8C H8CA 119.1
C7C C8C H8CA 119.1
C7D C8D C9D 120.6(5)
C7D C8D H8DA 119.7
C9D C8D H8DA 119.7
C8C C9C C10C 117.5(4)
C8C C9C C13C 120.2(4)
C10C C9C C13C 122.2(4)
C10D C9D C8D 115.9(6)
C10D C9D C13D 124.9(6)
C8D C9D C13D 119.0(6)
C11C C10C C9C 122.4(4)
C11C C10C H10A 118.8
C9C C10C H10A 118.8
C11D C10D C9D 126.3(6)
C11D C10D H10D 116.9
C9D C10D H10D 116.9
C12C C11C C10C 118.5(4)
C12C C11C C17C 120.1(4)
C10C C11C C17C 121.5(4)
C10D C11D C12D 115.0(6)
C10D C11D C17D 122.7(7)
C12D C11D C17D 122.2(8)
C11C C12C C7C 121.9(4)
C11C C12C H12B 119.0
C7C C12C H12B 119.0
C7D C12D C11D 122.5(6)
C7D C12D H12D 118.7
C11D C12D H12D 118.7
C15Y C13C C14C 128.9(11)
C15Y C13C C16C 51.3(11)
C14C C13C C16C 111.3(8)
C15Y C13C C9C 115.6(10)
C14C C13C C9C 115.3(5)
C16C C13C C9C 111.3(5)
C15Y C13C C14Y 112.7(16)
C14C C13C C14Y 48.0(11)
C16C C13C C14Y 143.1(12)
C9C C13C C14Y 105.5(11)
C15Y C13C C15C 51.1(11)
C14C C13C C15C 105.6(7)
C16C C13C C15C 101.3(7)
C9C C13C C15C 110.8(5)
C14Y C13C C15C 65.7(12)
C15Y C13C C16Y 107.5(15)
C14C C13C C16Y 68.9(10)
C16C C13C C16Y 57.1(9)
C9C C13C C16Y 98.0(9)
C14Y C13C C16Y 116.9(15)
C15C C13C C16Y 149.4(9)
C14D C13D C9D 109.7(6)
C14D C13D C15D 109.4(7)
C9D C13D C15D 115.2(7)
C14D C13D C16D 102.0(8)
C9D C13D C16D 114.4(6)
C15D C13D C16D 105.2(6)
C13C C14C H14J 109.5
C13C C14C H14K 109.5
H14J C14C H14K 109.5
C13C C14C H14L 109.5
H14J C14C H14L 109.5
H14K C14C H14L 109.5
C13D C14D H14A 109.5
C13D C14D H14B 109.5
H14A C14D H14B 109.5
C13D C14D H14C 109.5
H14A C14D H14C 109.5
H14B C14D H14C 109.5
C13C C14Y H14M 109.5
C13C C14Y H14N 109.5
H14M C14Y H14N 109.5
C13C C14Y H14O 109.5
H14M C14Y H14O 109.5
H14N C14Y H14O 109.5
C13C C15C H15J 109.5
C13C C15C H15K 109.5
H15J C15C H15K 109.5
C13C C15C H15L 109.5
H15J C15C H15L 109.5
H15K C15C H15L 109.5
C13D C15D H15G 109.5
C13D C15D H15H 109.5
H15G C15D H15H 109.5
C13D C15D H15I 109.5
H15G C15D H15I 109.5
H15H C15D H15I 109.5
C13C C15Y H15M 109.5
C13C C15Y H15N 109.5
H15M C15Y H15N 109.5
C13C C15Y H15O 109.5
H15M C15Y H15O 109.5
H15N C15Y H15O 109.5
C13C C16C H16D 109.5
C13C C16C H16E 109.5
H16D C16C H16E 109.5
C13C C16C H16F 109.5
H16D C16C H16F 109.5
H16E C16C H16F 109.5
C13D C16D H16J 109.5
C13D C16D H16K 109.5
H16J C16D H16K 109.5
C13D C16D H16L 109.5
H16J C16D H16L 109.5
H16K C16D H16L 109.5
C13C C16Y H16S 109.5
C13C C16Y H16T 109.5
H16S C16Y H16T 109.5
C13C C16Y H16U 109.5
H16S C16Y H16U 109.5
H16T C16Y H16U 109.5
C20Y C17C C18C 121.5(16)
C20Y C17C C19Y 96(2)
C18C C17C C19Y 51(2)
C20Y C17C C20C 45.2(16)
C18C C17C C20C 114.2(8)
C19Y C17C C20C 129.5(16)
C20Y C17C C11C 124.8(16)
C18C C17C C11C 113.7(6)
C19Y C17C C11C 118.1(17)
C20C C17C C11C 111.7(5)
C20Y C17C C19C 59.9(17)
C18C C17C C19C 108.3(9)
C19Y C17C C19C 57(2)
C20C C17C C19C 104.8(8)
C11C C17C C19C 103.1(5)
C20Y C17C C18Y 105(2)
C18C C17C C18Y 60.9(14)
C19Y C17C C18Y 110(3)
C20C C17C C18Y 65.3(14)
C11C C17C C18Y 101.9(9)
C19C C17C C18Y 155.0(9)
C19D C17D C20D 105.3(11)
C19D C17D C18D 108.6(13)
C20D C17D C18D 109.4(11)
C19D C17D C11D 111.9(8)
C20D C17D C11D 111.8(10)
C18D C17D C11D 109.8(8)
C17C C18C H18D 109.5
C17C C18C H18E 109.5
H18D C18C H18E 109.5
C17C C18C H18F 109.5
H18D C18C H18F 109.5
H18E C18C H18F 109.5
C17D C18D H18J 109.5
C17D C18D H18K 109.5
H18J C18D H18K 109.5
C17D C18D H18L 109.5
H18J C18D H18L 109.5
H18K C18D H18L 109.5
C17C C18Y H18S 109.5
C17C C18Y H18T 109.5
H18S C18Y H18T 109.5
C17C C18Y H18U 109.5
H18S C18Y H18U 109.5
H18T C18Y H18U 109.5
C17C C19C H19G 109.5
C17C C19C H19H 109.5
H19G C19C H19H 109.5
C17C C19C H19I 109.5
H19G C19C H19I 109.5
H19H C19C H19I 109.5
C17D C19D H19J 109.5
C17D C19D H19K 109.5
H19J C19D H19K 109.5
C17D C19D H19L 109.5
H19J C19D H19L 109.5
H19K C19D H19L 109.5
C17C C19Y H19S 109.5
C17C C19Y H19T 109.5
H19S C19Y H19T 109.5
C17C C19Y H19U 109.5
H19S C19Y H19U 109.5
H19T C19Y H19U 109.5
C17C C20C H20D 109.5
C17C C20C H20E 109.5
H20D C20C H20E 109.5
C17C C20C H20F 109.5
H20D C20C H20F 109.5
H20E C20C H20F 109.5
C17D C20D H20J 109.5
C17D C20D H20L 109.5
H20J C20D H20L 109.5
C17D C20D H20K 109.5
H20J C20D H20K 109.5
H20L C20D H20K 109.5
C17C C20Y H20S 109.5
C17C C20Y H20T 109.5
H20S C20Y H20T 109.5
C17C C20Y H20U 109.5
H20S C20Y H20U 109.5
H20T C20Y H20U 109.5
C22C C21C C26C 118.9(3)
C22C C21C N2C 121.9(3)
C26C C21C N2C 118.9(4)
C22D C21D C26D 118.9(4)
C22D C21D N2D 124.0(4)
C26D C21D N2D 117.0(4)
C21C C22C C23C 121.6(3)
C21C C22C H22C 119.2
C23C C22C H22C 119.2
C23D C22D C21D 121.4(4)
C23D C22D H22D 119.3
C21D C22D H22D 119.3
C24C C23C C22C 117.7(4)
C24C C23C C27C 123.1(3)
C22C C23C C27C 119.2(3)
C24D C23D C22D 118.3(4)
C24D C23D C27D 122.0(4)
C22D C23D C27D 119.7(4)
C25C C24C C23C 122.3(3)
C25C C24C H24B 118.8
C23C C24C H24B 118.8
C23D C24D C25D 122.4(4)
C23D C24D H24D 118.8
C25D C24D H24D 118.8
C24C C25C C26C 117.8(3)
C24C C25C C31C 121.7(3)
C26C C25C C31C 120.4(4)
C26D C25D C24D 118.3(4)
C26D C25D C31D 120.7(4)
C24D C25D C31D 121.0(4)
C25C C26C C21C 121.7(4)
C25C C26C H26D 119.2
C21C C26C H26D 119.2
C25D C26D C21D 120.7(4)
C25D C26D H26B 119.6
C21D C26D H26B 119.6
C23C C27C C30C 113.4(3)
C23C C27C C29C 108.5(3)
C30C C27C C29C 108.3(3)
C23C C27C C28C 108.9(3)
C30C C27C C28C 107.8(3)
C29C C27C C28C 109.9(4)
C28D C27D C23D 112.3(6)
C28D C27D C29D 114.3(8)
C23D C27D C29D 110.0(5)
C28D C27D C30Z 146.6(12)
C23D C27D C30Z 100.8(12)
C29D C27D C30Z 54.9(10)
C28D C27D C28Z 49.8(12)
C23D C27D C28Z 101.8(8)
C29D C27D C28Z 148.1(9)
C30Z C27D C28Z 119.9(16)
C28D C27D C30D 105.8(8)
C23D C27D C30D 111.8(5)
C29D C27D C30D 102.1(8)
C30Z C27D C30D 54.9(10)
C28Z C27D C30D 65.0(13)
C28D C27D C29Z 60.5(11)
C23D C27D C29Z 102.4(9)
C29D C27D C29Z 63.0(11)
C30Z C27D C29Z 117.9(16)
C28Z C27D C29Z 110.3(18)
C30D C27D C29Z 145.8(10)
C27C C28C H28D 109.5
C27C C28C H28E 109.5
H28D C28C H28E 109.5
C27C C28C H28F 109.5
H28D C28C H28F 109.5
H28E C28C H28F 109.5
C27D C28D H28J 109.5
C27D C28D H28K 109.5
H28J C28D H28K 109.5
C27D C28D H28L 109.5
H28J C28D H28L 109.5
H28K C28D H28L 109.5
C27D C28Z H28P 109.5
C27D C28Z H28Q 109.5
H28P C28Z H28Q 109.5
C27D C28Z H28R 109.5
H28P C28Z H28R 109.5
H28Q C28Z H28R 109.5
C27C C29C H29A 109.5
C27C C29C H29B 109.5
H29A C29C H29B 109.5
C27C C29C H29C 109.5
H29A C29C H29C 109.5
H29B C29C H29C 109.5
C27D C29D H29J 109.5
C27D C29D H29K 109.5
H29J C29D H29K 109.5
C27D C29D H29L 109.5
H29J C29D H29L 109.5
H29K C29D H29L 109.5
C27D C29Z H29P 109.5
C27D C29Z H29Q 109.5
H29P C29Z H29Q 109.5
C27D C29Z H29R 109.5
H29P C29Z H29R 109.5
H29Q C29Z H29R 109.5
C27C C30C H30A 109.5
C27C C30C H30B 109.5
H30A C30C H30B 109.5
C27C C30C H30C 109.5
H30A C30C H30C 109.5
H30B C30C H30C 109.5
C27D C30D H30J 109.5
C27D C30D H30K 109.5
H30J C30D H30K 109.5
C27D C30D H30L 109.5
H30J C30D H30L 109.5
H30K C30D H30L 109.5
C27D C30Z H30S 109.5
C27D C30Z H30T 109.5
H30S C30Z H30T 109.5
C27D C30Z H30U 109.5
H30S C30Z H30U 109.5
H30T C30Z H30U 109.5
C32Y C31C C32C 52(3)
C32Y C31C C34C 129(2)
C32C C31C C34C 108.6(5)
C32Y C31C C25C 117(2)
C32C C31C C25C 110.0(4)
C34C C31C C25C 113.9(4)
C32Y C31C C33C 59(3)
C32C C31C C33C 110.8(5)
C34C C31C C33C 105.4(5)
C25C C31C C33C 108.1(4)
C32Y C31C C34Y 117(3)
C32C C31C C34Y 72.2(16)
C34C C31C C34Y 41.9(14)
C25C C31C C34Y 108.8(14)
C33C C31C C34Y 138.8(15)
C32Y C31C C33Y 118(4)
C32C C31C C33Y 140(2)
C34C C31C C33Y 43(2)
C25C C31C C33Y 108(2)
C33C C31C C33Y 67(2)
C34Y C31C C33Y 84(3)
C34D C31D C33D 106.3(7)
C34D C31D C25D 109.6(6)
C33D C31D C25D 114.4(4)
C34D C31D C32D 109.2(8)
C33D C31D C32D 108.3(4)
C25D C31D C32D 108.9(4)
C34D C31D C34Z 6.7(16)
C33D C31D C34Z 110.1(12)
C25D C31D C34Z 111.9(15)
C32D C31D C34Z 102.5(11)
C31C C32C H32D 109.5
C31C C32C H32E 109.5
H32D C32C H32E 109.5
C31C C32C H32F 109.5
H32D C32C H32F 109.5
H32E C32C H32F 109.5
C31D C32D H32A 109.5
C31D C32D H32B 109.5
H32A C32D H32B 109.5
C31D C32D H32C 109.5
H32A C32D H32C 109.5
H32B C32D H32C 109.5
C31C C32Y H32S 109.5
C31C C32Y H32T 109.4
H32S C32Y H32T 109.5
C31C C32Y H32U 109.5
H32S C32Y H32U 109.5
H32T C32Y H32U 109.5
C31C C33C H33D 109.5
C31C C33C H33E 109.5
H33D C33C H33E 109.5
C31C C33C H33F 109.5
H33D C33C H33F 109.5
H33E C33C H33F 109.5
C31D C33D H33A 109.5
C31D C33D H33B 109.5
H33A C33D H33B 109.5
C31D C33D H33C 109.5
H33A C33D H33C 109.5
H33B C33D H33C 109.5
C31C C33Y H33S 109.4
C31C C33Y H33T 109.5
H33S C33Y H33T 109.5
C31C C33Y H33U 109.5
H33S C33Y H33U 109.5
H33T C33Y H33U 109.5
C31C C34C H34A 109.5
C31C C34C H34B 109.5
H34A C34C H34B 109.5
C31C C34C H34C 109.5
H34A C34C H34C 109.5
H34B C34C H34C 109.5
C31D C34D H34D 109.5
C31D C34D H34E 109.5
H34D C34D H34E 109.5
C31D C34D H34F 109.5
H34D C34D H34F 109.5
H34E C34D H34F 109.5
C31C C34Y H34S 109.5
C31C C34Y H34T 109.5
H34S C34Y H34T 109.5
C31C C34Y H34U 109.5
H34S C34Y H34U 109.5
H34T C34Y H34U 109.5
C31D C34Z H34V 109.5
C31D C34Z H34W 109.5
H34V C34Z H34W 109.5
C31D C34Z H34X 109.5
H34V C34Z H34X 109.5
H34W C34Z H34X 109.5
N3C C35C H35I 109.5
N3C C35C H35G 109.5
H35I C35C H35G 109.5
N3C C35C H35H 109.5
H35I C35C H35H 109.5
H35G C35C H35H 109.5
N3C C35Y H35M 109.5
N3C C35Y H35N 109.5
H35M C35Y H35N 109.5
N3C C35Y H35O 109.5
H35M C35Y H35O 109.5
H35N C35Y H35O 109.5
N3Z C35Z H35S 109.5
N3Z C35Z H35T 109.5
H35S C35Z H35T 109.5
N3Z C35Z H35U 109.5
H35S C35Z H35U 109.5
H35T C35Z H35U 109.5
N3C C36C H36G 109.5
N3C C36C H36H 109.5
H36G C36C H36H 109.5
N3C C36C H36I 109.5
H36G C36C H36I 109.5
H36H C36C H36I 109.5
N3D C36D H36J 109.5
N3D C36D H36K 109.5
H36J C36D H36K 109.5
N3D C36D H36L 109.5
H36J C36D H36L 109.5
H36K C36D H36L 109.5
N3C C36Y H36M 109.5
N3C C36Y H36N 109.5
H36M C36Y H36N 109.5
N3C C36Y H36O 109.5
H36M C36Y H36O 109.5
H36N C36Y H36O 109.5
N4C C37C H37M 109.5
N4C C37C H37N 109.5
H37M C37C H37N 109.5
N4C C37C H37O 109.5
H37M C37C H37O 109.5
H37N C37C H37O 109.5
N4D C37D H37D 109.5
N4D C37D H37E 109.5
H37D C37D H37E 109.5
N4D C37D H37F 109.5
H37D C37D H37F 109.5
H37E C37D H37F 109.5
N4Z C37Z H37J 109.5
N4Z C37Z H37K 109.5
H37J C37Z H37K 109.5
N4Z C37Z H37L 109.5
H37J C37Z H37L 109.5
H37K C37Z H37L 109.5
N4C C38C H38D 109.5
N4C C38C H38E 109.5
H38D C38C H38E 109.5
N4C C38C H38F 109.5
H38D C38C H38F 109.5
H38E C38C H38F 109.5
N4C C38Y H38M 109.5
N4C C38Y H38N 109.5
H38M C38Y H38N 109.5
N4C C38Y H38O 109.5
H38M C38Y H38O 109.5
H38N C38Y H38O 109.5
N4D C38D H38J 109.5
N4D C38D H38K 109.5
H38J C38D H38K 109.5
N4D C38D H38L 109.5
H38J C38D H38L 109.5
H38K C38D H38L 109.5
C39 O1 C41 114.8(10)
O1 C39 C40 102.5(12)
O1 C39 H39A 111.3
C40 C39 H39A 111.3
O1 C39 H39B 111.3
C40 C39 H39B 111.3
H39A C39 H39B 109.2
C39 C40 H40A 109.5
C39 C40 H40B 109.5
H40A C40 H40B 109.5
C39 C40 H40C 109.5
H40A C40 H40C 109.5
H40B C40 H40C 109.5
C42 C41 O1 118.3(12)
C42 C41 H41A 107.7
O1 C41 H41A 107.7
C42 C41 H41B 107.7
O1 C41 H41B 107.7
H41A C41 H41B 107.1
C41 C42 H42A 109.5
C41 C42 H42B 109.5
H42A C42 H42B 109.5
C41 C42 H42C 109.5
H42A C42 H42C 109.5
H42B C42 H42C 109.5
C43 O2 C45 115.6(9)
O2 C43 C44 118.4(12)
O2 C43 H43A 107.7
C44 C43 H43A 107.7
O2 C43 H43B 107.7
C44 C43 H43B 107.7
H43A C43 H43B 107.1
C43 C44 H44A 109.5
C43 C44 H44B 109.5
H44A C44 H44B 109.5
C43 C44 H44C 109.5
H44A C44 H44C 109.5
H44B C44 H44C 109.5
O2 C45 C46 111.8(10)
O2 C45 H45A 109.3
C46 C45 H45A 109.3
O2 C45 H45B 109.3
C46 C45 H45B 109.3
H45A C45 H45B 107.9
C45 C46 H46A 109.5
C45 C46 H46B 109.5
H46A C46 H46B 109.5
C45 C46 H46C 109.5
H46A C46 H46C 109.5
H46B C46 H46C 109.5

loop_
_geom_bond_atom_site_label_1
_geom_bond_atom_site_label_2
_geom_bond_distance
Al1A N3A 1.774(3)
Al1A N2A 1.830(3)
Al1A N1A 1.849(3)
Al1A N4A 1.965(3)
N1A C1A 1.400(4)
N1A C7A 1.419(4)
N2A C6A 1.398(4)
N2A C21A 1.419(4)
N3A C35A 1.437(5)
N3A C36A 1.464(5)
N4A C37A 1.482(5)
N4A C38A 1.483(5)
N4A H4A 0.85(3)
C1A C2A 1.386(5)
C1A C6A 1.427(5)
C2A C3A 1.393(5)
C2A H2AA 0.9500
C3A C4A 1.375(5)
C3A H3AA 0.9500
C4A C5A 1.386(5)
C4A H4AA 0.9500
C5A C6A 1.395(5)
C5A H5AA 0.9500
C7A C8A 1.386(5)
C7A C12A 1.389(5)
C8A C9A 1.391(6)
C8A H8AA 0.9500
C9A C10A 1.392(6)
C9A C13A 1.545(6)
C10A C11A 1.363(5)
C10A H10C 0.9500
C11A C12A 1.389(5)
C11A C17A 1.529(6)
C12A H12A 0.9500
C13A C16A 1.49(2)
C13A C14A 1.496(8)
C13A C16W 1.57(5)
C13A C15A 1.623(9)
C14A H14D 0.9800
C14A H14E 0.9800
C14A H14F 0.9800
C15A H15D 0.9800
C15A H15E 0.9800
C15A H15F 0.9800
C16A H16A 0.9800
C16A H16B 0.9800
C16A H16C 0.9800
C16W H16P 0.9800
C16W H16Q 0.9800
C16W H16R 0.9800
C17A C18W 1.45(4)
C17A C19A 1.511(15)
C17A C20A 1.555(6)
C17A C19W 1.60(3)
C17A C18A 1.607(14)
C18A H18A 0.9800
C18A H18B 0.9800
C18A H18C 0.9800
C18W H18P 0.9800
C18W H18Q 0.9800
C18W H18R 0.9800
C19A H19A 0.9800
C19A H19B 0.9800
C19A H19C 0.9800
C19W H19P 0.9800
C19W H19Q 0.9800
C19W H19R 0.9800
C20A H20A 0.9800
C20A H20B 0.9800
C20A H20C 0.9800
C21A C26A 1.388(5)
C21A C22A 1.393(5)
C22A C23A 1.405(5)
C22A H22B 0.9500
C23A C24A 1.397(5)
C23A C27A 1.517(5)
C24A C25A 1.391(5)
C24A H24A 0.9500
C25A C26A 1.385(5)
C25A C31A 1.525(5)
C26A H26A 0.9500
C27A C30W 1.31(4)
C27A C28A 1.514(8)
C27A C29A 1.542(7)
C27A C30A 1.595(10)
C27A C29W 1.61(4)
C27A C28W 1.67(2)
C28A H28G 0.9800
C28A H28H 0.9800
C28A H28I 0.9800
C28W H28M 0.9800
C28W H28N 0.9800
C28W H28O 0.9800
C29A H29G 0.9800
C29A H29H 0.9800
C29A H29I 0.9800
C29W H29M 0.9800
C29W H29N 0.9800
C29W H29O 0.9800
C30A H30G 0.9800
C30A H30H 0.9800
C30A H30I 0.9800
C30W H30P 0.9800
C30W H30Q 0.9800
C30W H30R 0.9800
C31A C33W 1.42(2)
C31A C34A 1.458(8)
C31A C32A 1.532(9)
C31A C34W 1.57(2)
C31A C33A 1.596(8)
C31A C32W 1.71(2)
C32A H32G 0.9800
C32A H32H 0.9800
C32A H32I 0.9800
C32W H32P 0.9800
C32W H32Q 0.9800
C32W H32R 0.9800
C33A H33J 0.9800
C33A H33K 0.9800
C33A H33L 0.9800
C33W H33P 0.9800
C33W H33Q 0.9800
C33W H33R 0.9800
C34A H34G 0.9800
C34A H34H 0.9800
C34A H34I 0.9800
C34W H34P 0.9800
C34W H34Q 0.9800
C34W H34R 0.9800
C35A H35A 0.9800
C35A H35B 0.9800
C35A H35C 0.9800
C36A H36A 0.9800
C36A H36B 0.9800
C36A H36C 0.9800
C37A H37A 0.9800
C37A H37B 0.9800
C37A H37C 0.9800
C38A H38A 0.9800
C38A H38B 0.9800
C38A H38C 0.9800
Al1B N3B 1.787(4)
Al1B N1B 1.823(3)
Al1B N2B 1.839(3)
Al1B N4B 1.965(4)
N1B C1B 1.402(4)
N1B C7B 1.435(5)
N2B C6B 1.404(4)
N2B C21B 1.429(5)
N3B C36B 1.424(5)
N3B C35B 1.431(6)
N3B C35X 1.69(3)
N4B C38B 1.475(6)
N4B C37B 1.479(6)
N4B H4B 0.80(4)
C1B C2B 1.383(5)
C1B C6B 1.413(5)
C2B C3B 1.388(5)
C2B H2BA 0.9500
C3B C4B 1.376(5)
C3B H3BA 0.9500
C4B C5B 1.385(5)
C4B H4BA 0.9500
C5B C6B 1.393(5)
C5B H5BA 0.9500
C7B C8B 1.381(5)
C7B C12B 1.382(5)
C8B C9B 1.394(5)
C8B H8BA 0.9500
C9B C10B 1.397(6)
C9B C13B 1.534(6)
C10B C11B 1.353(6)
C10B H10B 0.9500
C11B C12B 1.395(6)
C11B C17B 1.546(7)
C12B H12C 0.9500
C13B C16B 1.515(7)
C13B C15B 1.538(7)
C13B C14B 1.549(7)
C13B C16X 1.72(6)
C14B H14G 0.9800
C14B H14H 0.9800
C14B H14I 0.9800
C15B H15A 0.9800
C15B H15B 0.9800
C15B H15C 0.9800
C16B H16G 0.9800
C16B H16H 0.9800
C16B H16I 0.9800
C16X H16M 0.9800
C16X H16N 0.9800
C16X H16O 0.9800
C17B C20X 1.27(4)
C17B C18B 1.427(12)
C17B C19B 1.525(10)
C17B C18X 1.58(4)
C17B C20B 1.579(11)
C17B C19X 1.66(3)
C18B H18G 0.9800
C18B H18H 0.9800
C18B H18I 0.9800
C18X H18M 0.9800
C18X H18N 0.9800
C18X H18O 0.9800
C19B H19D 0.9800
C19B H19E 0.9800
C19B H19F 0.9800
C19X H19M 0.9800
C19X H19N 0.9800
C19X H19O 0.9800
C20B H20G 0.9800
C20B H20H 0.9800
C20B H20I 0.9800
C20X H20M 0.9800
C20X H20N 0.9800
C20X H20O 0.9800
C21B C22B 1.365(5)
C21B C26B 1.400(5)
C22B C23B 1.389(5)
C22B H22B 0.9500
C23B C24B 1.403(6)
C23B C27B 1.531(6)
C24B C25B 1.384(6)
C24B H24C 0.9500
C25B C26B 1.363(5)
C25B C31B 1.540(6)
C26B H26C 0.9500
C27B C28B 1.542(6)
C27B C30B 1.543(11)
C27B C29B 1.548(6)
C27B C30X 1.56(3)
C28B H28A 0.9800
C28B H28B 0.9800
C28B H28C 0.9800
C29B H29D 0.9800
C29B H29E 0.9800
C29B H29F 0.9800
C30B H30D 0.9800
C30B H30E 0.9800
C30B H30F 0.9800
C30X H30M 0.9800
C30X H30N 0.9800
C30X H30O 0.9800
C31B C32X 1.447(16)
C31B C33X 1.48(3)
C31B C34B 1.501(9)
C31B C33B 1.529(10)
C31B C32B 1.560(10)
C32B H32J 0.9800
C32B H32K 0.9800
C32B H32L 0.9800
C32X H32M 0.9800
C32X H32N 0.9800
C32X H32O 0.9800
C33B H33G 0.9800
C33B H33H 0.9800
C33B H33I 0.9800
C33X H33M 0.9800
C33X H33N 0.9800
C33X H33O 0.9800
C34B H34J 0.9800
C34B H34K 0.9800
C34B H34L 0.9800
C35B H35D 0.9800
C35B H35E 0.9800
C35B H35F 0.9800
C35X H35P 0.9800
C35X H35Q 0.9800
C35X H35R 0.9800
C36B H36D 0.9800
C36B H36E 0.9800
C36B H36F 0.9800
C37B H37G 0.9800
C37B H37H 0.9800
C37B H37I 0.9800
C38B H38G 0.9800
C38B H38H 0.9800
C38B H38I 0.9800
Al1C N3C 1.768(4)
Al1C N2C 1.838(3)
Al1C N1C 1.845(3)
Al1C N4C 1.975(4)
Al1D N3D 1.767(5)
Al1D N2D 1.802(3)
Al1D N1D 1.914(4)
Al1D N4D 1.949(8)
Al1Z N4Z 1.749(16)
Al1Z N1D 1.763(7)
Al1Z N2D 1.834(6)
Al1Z N3Z 2.07(4)
N1C C7C 1.409(5)
N1C C1C 1.411(4)
N1D C1Z 1.275(16)
N1D C1D 1.363(5)
N1D C7D 1.422(5)
N2C C6C 1.395(4)
N2C C21C 1.421(4)
N2D C6D 1.394(5)
N2D C21D 1.426(5)
N2D C6Z 1.663(15)
N3C C35C 1.408(9)
N3C C36C 1.457(7)
N3C C36Y 1.56(3)
N3C C35Y 1.85(3)
N3D C36D 1.426(7)
N3D C35D 1.441(8)
N3Z C36Z 1.63(5)
N3Z C35Z 1.67(4)
N4C C38C 1.472(5)
N4C C37C 1.557(6)
N4C C38Y 1.78(2)
N4C H4C 0.9300
N4D C37D 1.466(10)
N4D C38D 1.484(11)
N4D H4D 0.9300
N4Z C37Z 1.39(2)
C36Z H36P 0.9800
C36Z H36Q 0.9800
C36Z H36R 0.9800
C1C C2C 1.383(5)
C1C C6C 1.423(5)
C1D C2D 1.389(6)
C1D C6D 1.434(6)
C1Z C2Z 1.37(2)
C1Z C6Z 1.44(2)
C2C C3C 1.378(5)
C2C H2CA 0.9500
C2D C3D 1.379(7)
C2D H2DA 0.9500
C2Z C3Z 1.34(2)
C2Z H2ZA 0.9500
C3C C4C 1.372(5)
C3C H3CA 0.9500
C3D C4D 1.388(7)
C3D H3DA 0.9500
C3Z C4Z 1.36(2)
C3Z H3ZA 0.9500
C4C C5C 1.381(5)
C4C H4CA 0.9500
C4D C5D 1.382(6)
C4D H4DA 0.9500
C4Z C5Z 1.43(2)
C4Z H4ZA 0.9500
C5C C6C 1.382(5)
C5C H5CA 0.9500
C5D C6D 1.393(6)
C5D H5DA 0.9500
C5Z C6Z 1.42(2)
C5Z H5ZA 0.9500
C7C C12C 1.393(5)
C7C C8C 1.402(5)
C7D C8D 1.377(6)
C7D C12D 1.393(7)
C8C C9C 1.384(5)
C8C H8CA 0.9500
C8D C9D 1.425(7)
C8D H8DA 0.9500
C9C C10C 1.396(6)
C9C C13C 1.532(6)
C9D C10D 1.380(8)
C9D C13D 1.496(9)
C10C C11C 1.383(6)
C10C H10A 0.9500
C10D C11D 1.380(9)
C10D H10D 0.9500
C11C C12C 1.370(5)
C11C C17C 1.536(6)
C11D C12D 1.398(7)
C11D C17D 1.500(10)
C12C H12B 0.9500
C12D H12D 0.9500
C13C C15Y 1.37(2)
C13C C14C 1.449(8)
C13C C16C 1.496(10)
C13C C14Y 1.53(3)
C13C C15C 1.548(10)
C13C C16Y 1.72(2)
C13D C14D 1.490(11)
C13D C15D 1.511(8)
C13D C16D 1.537(10)
C14C H14J 0.9800
C14C H14K 0.9800
C14C H14L 0.9800
C14D H14A 0.9800
C14D H14B 0.9800
C14D H14C 0.9800
C14Y H14M 0.9800
C14Y H14N 0.9800
C14Y H14O 0.9800
C15C H15J 0.9800
C15C H15K 0.9800
C15C H15L 0.9800
C15D H15G 0.9800
C15D H15H 0.9800
C15D H15I 0.9800
C15Y H15M 0.9800
C15Y H15N 0.9800
C15Y H15O 0.9800
C16C H16D 0.9800
C16C H16E 0.9800
C16C H16F 0.9800
C16D H16J 0.9800
C16D H16K 0.9800
C16D H16L 0.9800
C16Y H16S 0.9800
C16Y H16T 0.9800
C16Y H16U 0.9800
C17C C20Y 1.38(4)
C17C C18C 1.444(10)
C17C C19Y 1.48(4)
C17C C20C 1.489(8)
C17C C19C 1.640(13)
C17C C18Y 1.74(3)
C17D C19D 1.431(12)
C17D C20D 1.471(13)
C17D C18D 1.485(14)
C18C H18D 0.9800
C18C H18E 0.9800
C18C H18F 0.9800
C18D H18J 0.9800
C18D H18K 0.9800
C18D H18L 0.9800
C18Y H18S 0.9800
C18Y H18T 0.9800
C18Y H18U 0.9800
C19C H19G 0.9800
C19C H19H 0.9800
C19C H19I 0.9800
C19D H19J 0.9800
C19D H19K 0.9800
C19D H19L 0.9800
C19Y H19S 0.9800
C19Y H19T 0.9800
C19Y H19U 0.9800
C20C H20D 0.9800
C20C H20E 0.9800
C20C H20F 0.9800
C20D H20J 0.9800
C20D H20L 0.9800
C20D H20K 0.9800
C20Y H20S 0.9800
C20Y H20T 0.9800
C20Y H20U 0.9800
C21C C22C 1.374(5)
C21C C26C 1.392(5)
C21D C22D 1.385(6)
C21D C26D 1.401(5)
C22C C23C 1.405(5)
C22C H22C 0.9500
C22D C23D 1.383(6)
C22D H22D 0.9500
C23C C24C 1.391(5)
C23C C27C 1.529(5)
C23D C24D 1.369(6)
C23D C27D 1.538(7)
C24C C25C 1.390(5)
C24C H24B 0.9500
C24D C25D 1.398(6)
C24D H24D 0.9500
C25C C26C 1.391(5)
C25C C31C 1.533(5)
C25D C26D 1.375(5)
C25D C31D 1.527(5)
C26C H26D 0.9500
C26D H26B 0.9500
C27C C30C 1.530(5)
C27C C29C 1.538(6)
C27C C28C 1.539(5)
C27D C28D 1.475(11)
C27D C29D 1.544(10)
C27D C30Z 1.55(4)
C27D C28Z 1.55(3)
C27D C30D 1.611(10)
C27D C29Z 1.71(3)
C28C H28D 0.9800
C28C H28E 0.9800
C28C H28F 0.9800
C28D H28J 0.9800
C28D H28K 0.9800
C28D H28L 0.9800
C28Z H28P 0.9800
C28Z H28Q 0.9800
C28Z H28R 0.9800
C29C H29A 0.9800
C29C H29B 0.9800
C29C H29C 0.9800
C29D H29J 0.9800
C29D H29K 0.9800
C29D H29L 0.9800
C29Z H29P 0.9800
C29Z H29Q 0.9800
C29Z H29R 0.9800
C30C H30A 0.9800
C30C H30B 0.9800
C30C H30C 0.9800
C30D H30J 0.9800
C30D H30K 0.9800
C30D H30L 0.9800
C30Z H30S 0.9800
C30Z H30T 0.9800
C30Z H30U 0.9800
C31C C32Y 1.50(6)
C31C C32C 1.504(6)
C31C C34C 1.516(7)
C31C C33C 1.548(7)
C31C C34Y 1.67(4)
C31C C33Y 1.72(6)
C31D C34D 1.455(15)
C31D C33D 1.508(6)
C31D C32D 1.541(7)
C31D C34Z 1.66(4)
C32C H32D 0.9800
C32C H32E 0.9800
C32C H32F 0.9800
C32D H32A 0.9800
C32D H32B 0.9800
C32D H32C 0.9800
C32Y H32S 0.9800
C32Y H32T 0.9800
C32Y H32U 0.9800
C33C H33D 0.9800
C33C H33E 0.9800
C33C H33F 0.9800
C33D H33A 0.9800
C33D H33B 0.9800
C33D H33C 0.9800
C33Y H33S 0.9800
C33Y H33T 0.9800
C33Y H33U 0.9800
C34C H34A 0.9800
C34C H34B 0.9800
C34C H34C 0.9800
C34D H34D 0.9800
C34D H34E 0.9800
C34D H34F 0.9800
C34Y H34S 0.9800
C34Y H34T 0.9800
C34Y H34U 0.9800
C34Z H34V 0.9800
C34Z H34W 0.9800
C34Z H34X 0.9800
C35C H35I 0.9800
C35C H35G 0.9800
C35C H35H 0.9800
C35D H35J 0.9800
C35D H35K 0.9800
C35D H35L 0.9800
C35Y H35M 0.9800
C35Y H35N 0.9800
C35Y H35O 0.9800
C35Z H35S 0.9800
C35Z H35T 0.9800
C35Z H35U 0.9800
C36C H36G 0.9800
C36C H36H 0.9800
C36C H36I 0.9800
C36D H36J 0.9800
C36D H36K 0.9800
C36D H36L 0.9800
C36Y H36M 0.9800
C36Y H36N 0.9800
C36Y H36O 0.9800
C37C H37M 0.9800
C37C H37N 0.9800
C37C H37O 0.9800
C37D H37D 0.9800
C37D H37E 0.9800
C37D H37F 0.9800
C37Z H37J 0.9800
C37Z H37K 0.9800
C37Z H37L 0.9800
C38C H38D 0.9800
C38C H38E 0.9800
C38C H38F 0.9800
C38Y H38M 0.9800
C38Y H38N 0.9800
C38Y H38O 0.9800
C38D H38J 0.9800
C38D H38K 0.9800
C38D H38L 0.9800
O1 C39 1.319(11)
O1 C41 1.416(11)
C39 C40 1.447(12)
C39 H39A 0.9900
C39 H39B 0.9900
C40 H40A 0.9800
C40 H40B 0.9800
C40 H40C 0.9800
C41 C42 1.376(12)
C41 H41A 0.9900
C41 H41B 0.9900
C42 H42A 0.9800
C42 H42B 0.9800
C42 H42C 0.9800
O2 C43 1.346(10)
O2 C45 1.423(9)
C43 C44 1.376(12)
C43 H43A 0.9900
C43 H43B 0.9900
C44 H44A 0.9800
C44 H44B 0.9800
C44 H44C 0.9800
C45 C46 1.433(11)
C45 H45A 0.9900
C45 H45B 0.9900
C46 H46A 0.9800
C46 H46B 0.9800
C46 H46C 0.9800
